data_4340279
loop_
_publ_author_name
'Yao, Hong-Chang'
'Li, Yi-Zhi'
'Song, You'
'Ma, Yun-Sheng'
'Zheng, Li-Min'
'Xin, Xin-Quan'

_publ_section_title
;
 Dodecanuclear manganese(III) phosphonates with cage structures.
;
_journal_issue 1
_journal_name_full 'Inorganic chemistry'
_journal_page_first 59
_journal_page_last 65
_journal_paper_doi 10.1021/ic050775e
_journal_volume 45
_journal_year 2006
_chemical_formula_sum 'C114 H129 Mn12 N6 O47 P7'
_chemical_formula_weight 3211.30
_chemical_name_systematic
; 
 ? 
;
_space_group_IT_number 14
_symmetry_cell_setting monoclinic
_symmetry_space_group_name_Hall '-P 2yn'
_symmetry_space_group_name_H-M 'P 1 21/n 1'
_atom_sites_solution_hydrogens geom
_atom_sites_solution_primary direct
_atom_sites_solution_secondary difmap
_audit_creation_method SHELXL-97
_cell_angle_alpha 90.00
_cell_angle_beta 105.962(7)
_cell_angle_gamma 90.00
_cell_formula_units_Z 4
_cell_length_a 16.470(5)
_cell_length_b 48.280(14)
_cell_length_c 20.509(6)
_cell_measurement_reflns_used 654
_cell_measurement_temperature 293(2)
_cell_measurement_theta_max 15.676
_cell_measurement_theta_min 2.276
_cell_volume 15679(8)
_computing_cell_refinement SMART
_computing_data_collection 'SMART (Bruker, 2000)'
_computing_data_reduction 'SAINT (Bruker, 2000)'
_computing_molecular_graphics SHELXTL
_computing_publication_material SHELXTL
_computing_structure_refinement SHELXTL
_computing_structure_solution 'SHELXTL (Bruker, 2000)'
_diffrn_ambient_temperature 293(2)
_diffrn_measured_fraction_theta_full 0.995
_diffrn_measured_fraction_theta_max 0.995
_diffrn_measurement_device_type 'Bruker Smart Apex CCD area detector'
_diffrn_measurement_method 'phi and omega scans'
_diffrn_radiation_monochromator graphite
_diffrn_radiation_source 'fine-focus sealed tube'
_diffrn_radiation_type MoK\a
_diffrn_radiation_wavelength 0.71073
_diffrn_reflns_av_R_equivalents 0.0384
_diffrn_reflns_av_sigmaI/netI 0.0622
_diffrn_reflns_limit_h_max 20
_diffrn_reflns_limit_h_min -20
_diffrn_reflns_limit_k_max 59
_diffrn_reflns_limit_k_min -51
_diffrn_reflns_limit_l_max 19
_diffrn_reflns_limit_l_min -25
_diffrn_reflns_number 84300
_diffrn_reflns_theta_full 26.00
_diffrn_reflns_theta_max 26.00
_diffrn_reflns_theta_min 1.69
_exptl_absorpt_coefficient_mu 1.075
_exptl_absorpt_correction_T_max 0.90
_exptl_absorpt_correction_T_min 0.77
_exptl_absorpt_correction_type multi-scan
_exptl_absorpt_process_details 'SADABS (Bruker, 2000)'
_exptl_crystal_colour black
_exptl_crystal_density_diffrn 1.360
_exptl_crystal_density_method 'not measured'
_exptl_crystal_description block
_exptl_crystal_F_000 6544
_exptl_crystal_size_max 0.3
_exptl_crystal_size_mid 0.2
_exptl_crystal_size_min 0.1
_refine_diff_density_max 1.170
_refine_diff_density_min -1.378
_refine_diff_density_rms 0.076
_refine_ls_extinction_method none
_refine_ls_goodness_of_fit_ref 1.047
_refine_ls_hydrogen_treatment mixed
_refine_ls_matrix_type fullcycle
_refine_ls_number_parameters 1783
_refine_ls_number_reflns 30694
_refine_ls_number_restraints 0
_refine_ls_restrained_S_all 1.047
_refine_ls_R_factor_all 0.0873
_refine_ls_R_factor_gt 0.0585
_refine_ls_shift/su_max 0.000
_refine_ls_shift/su_mean 0.000
_refine_ls_structure_factor_coef Fsqd
_refine_ls_weighting_details 'calc w=1/[\s^2^(Fo^2^)+(0.0720P)^2^+0.0000P] where P=(Fo^2^+2Fc^2^)/3'
_refine_ls_weighting_scheme calc
_refine_ls_wR_factor_gt 0.1255
_refine_ls_wR_factor_ref 0.1324
_reflns_number_gt 22302
_reflns_number_total 30694
_reflns_threshold_expression >2sigma(I)
_cod_data_source_file ic050775esi20050516_010242.cif
_cod_data_source_block '[Mn12O8(O2CPh)6(O3PC6H9)7(bipy)3].6H2O_(41010am)'
_cod_depositor_comments
;
The following automatic conversions were performed:

'_symmetry_cell_setting' value 'Monoclinic' changed to 'monoclinic'
according to
/usr/data/users/saulius/automatic-downloads/retrospective/ACS/lib/dictionaries/cif_core.dic
dictionary named 'cif_core.dic' version 2.4.2 from 2011-04-26.

Automatic conversion script
Id: cif_fix_values 2281 2013-09-26 08:29:07Z andrius 
;
_cod_original_sg_symbol_H-M 'P 21/n'
_cod_database_code 4340279

loop_
_symmetry_equiv_pos_as_xyz
'x, y, z'
'-x+1/2, y+1/2, -z+1/2'
'-x, -y, -z'
'x-1/2, -y-1/2, z-1/2'

loop_
_atom_site_label
_atom_site_type_symbol
_atom_site_fract_x
_atom_site_fract_y
_atom_site_fract_z
_atom_site_U_iso_or_equiv
_atom_site_adp_type
_atom_site_occupancy
_atom_site_symmetry_multiplicity
_atom_site_calc_flag
_atom_site_refinement_flags
_atom_site_disorder_assembly
_atom_site_disorder_group
Mn1 Mn 0.39957(3) 0.082574(11) 0.49901(3) 0.03770(12) Uani 1 1 d . . .
Mn2 Mn 0.35293(3) 0.206881(11) 0.54086(3) 0.03682(12) Uani 1 1 d . . .
Mn3 Mn 0.25778(3) 0.122966(12) 0.73011(3) 0.04120(13) Uani 1 1 d . . .
Mn4 Mn 0.51055(3) 0.103702(10) 0.66284(3) 0.03151(11) Uani 1 1 d . . .
Mn5 Mn 0.58988(3) 0.110241(11) 0.55030(3) 0.03487(12) Uani 1 1 d . . .
Mn6 Mn 0.52695(3) 0.164922(10) 0.61830(2) 0.02985(11) Uani 1 1 d . . .
Mn7 Mn 0.48978(3) 0.214094(11) 0.69034(3) 0.03564(12) Uani 1 1 d . . .
Mn8 Mn 0.45678(3) 0.152073(11) 0.74163(3) 0.03308(11) Uani 1 1 d . . .
Mn9 Mn 0.44606(3) 0.096547(12) 0.79914(3) 0.04104(13) Uani 1 1 d . . .
Mn10 Mn 0.71459(3) 0.119845(11) 0.71153(3) 0.03625(12) Uani 1 1 d . . .
Mn11 Mn 0.67778(3) 0.180982(11) 0.75480(3) 0.03657(12) Uani 1 1 d . . .
Mn12 Mn 0.63661(3) 0.128434(12) 0.83650(3) 0.03914(13) Uani 1 1 d . . .
O1 O 0.49929(14) 0.08984(5) 0.56247(12) 0.0394(5) Uani 1 1 d . . .
O2 O 0.45682(13) 0.20184(4) 0.60147(12) 0.0336(5) Uani 1 1 d . . .
O3 O 0.37146(14) 0.12578(5) 0.77047(12) 0.0353(5) Uani 1 1 d . . .
O4 O 0.46002(12) 0.14008(4) 0.65401(10) 0.0267(4) Uani 1 1 d . . .
O5 O 0.60742(13) 0.11993(5) 0.64247(12) 0.0338(5) Uani 1 1 d . . .
O6 O 0.56183(13) 0.18235(4) 0.70813(11) 0.0315(5) Uani 1 1 d . . .
O7 O 0.52464(13) 0.12191(4) 0.77896(11) 0.0307(5) Uani 1 1 d . . .
O8 O 0.65932(13) 0.14297(4) 0.75799(11) 0.0291(5) Uani 1 1 d . . .
O9 O 0.37139(16) 0.11969(5) 0.46217(13) 0.0486(6) Uani 1 1 d . . .
O10 O 0.49700(12) 0.14745(4) 0.53099(11) 0.0298(5) Uani 1 1 d . . .
O11 O 0.35122(15) 0.16897(4) 0.49415(11) 0.0348(5) Uani 1 1 d . . .
O12 O 0.27969(14) 0.19521(5) 0.59523(12) 0.0405(6) Uani 1 1 d . . .
O13 O 0.38630(14) 0.18367(4) 0.70521(12) 0.0341(5) Uani 1 1 d . . .
O14 O 0.24786(14) 0.15746(5) 0.66843(12) 0.0410(6) Uani 1 1 d . . .
O15 O 0.25916(15) 0.09756(5) 0.65876(13) 0.0424(6) Uani 1 1 d . . .
O16 O 0.41453(15) 0.08640(5) 0.68226(12) 0.0401(5) Uani 1 1 d . . .
O17 O 0.31998(15) 0.08489(5) 0.56287(13) 0.0458(6) Uani 1 1 d . . .
O18 O 0.67427(15) 0.13717(5) 0.54523(12) 0.0401(5) Uani 1 1 d . . .
O19 O 0.75344(15) 0.15402(5) 0.66439(13) 0.0398(6) Uani 1 1 d . . .
O20 O 0.62471(15) 0.17969(5) 0.59609(12) 0.0406(6) Uani 1 1 d . . .
O21 O 0.51692(16) 0.21927(5) 0.78651(13) 0.0422(6) Uani 1 1 d . . .
O22 O 0.64325(17) 0.18930(6) 0.84130(13) 0.0521(7) Uani 1 1 d . . .
O23 O 0.49515(12) 0.17113(4) 0.82740(10) 0.0261(4) Uani 1 1 d . . .
O24 O 0.53121(16) 0.06783(6) 0.81309(14) 0.0482(6) Uani 1 1 d . . .
O25 O 0.67164(15) 0.08923(5) 0.81270(13) 0.0423(6) Uani 1 1 d . . .
O26 O 0.57642(15) 0.07144(5) 0.70312(13) 0.0402(5) Uani 1 1 d . . .
O27 O 0.81555(13) 0.12367(5) 0.78725(12) 0.0341(5) Uani 1 1 d . . .
O28 O 0.79235(14) 0.17467(5) 0.81000(12) 0.0366(5) Uani 1 1 d . . .
O29 O 0.75220(16) 0.13662(5) 0.88264(13) 0.0461(6) Uani 1 1 d . . .
O30 O 0.46242(18) 0.07498(6) 0.42067(14) 0.0534(7) Uani 1 1 d . . .
O31 O 0.57236(16) 0.10282(6) 0.45423(14) 0.0483(6) Uani 1 1 d . . .
O32 O 0.34776(17) 0.25092(6) 0.57173(14) 0.0521(7) Uani 1 1 d . . .
O33 O 0.42198(17) 0.24753(6) 0.67891(14) 0.0497(6) Uani 1 1 d . . .
O34 O 0.24157(14) 0.08847(5) 0.79254(12) 0.0350(5) Uani 1 1 d . . .
O35 O 0.36943(17) 0.06937(6) 0.81803(15) 0.0528(7) Uani 1 1 d . . .
O36 O 0.68613(15) 0.07670(5) 0.57637(12) 0.0390(5) Uani 1 1 d . . .
O37 O 0.76703(15) 0.09045(5) 0.67640(13) 0.0444(6) Uani 1 1 d . . .
O38 O 0.59366(14) 0.23900(5) 0.67544(14) 0.0447(6) Uani 1 1 d . . .
O39 O 0.71032(15) 0.21639(5) 0.72590(13) 0.0424(6) Uani 1 1 d . . .
O40 O 0.47634(16) 0.11121(5) 0.90287(13) 0.0450(6) Uani 1 1 d . . .
O41 O 0.61145(15) 0.12559(5) 0.92100(13) 0.0438(6) Uani 1 1 d . . .
N1 N 0.4139(2) 0.04039(6) 0.52122(16) 0.0435(7) Uani 1 1 d . . .
N2 N 0.2980(2) 0.06619(7) 0.42837(18) 0.0556(9) Uani 1 1 d . . .
N3 N 0.40698(19) 0.22642(7) 0.47338(16) 0.0442(7) Uani 1 1 d . . .
N4 N 0.24858(17) 0.21648(6) 0.46413(15) 0.0387(7) Uani 1 1 d . . .
N5 N 0.2315(2) 0.14736(7) 0.80550(18) 0.0520(8) Uani 1 1 d . . .
N6 N 0.13036(19) 0.12302(7) 0.70322(16) 0.0448(7) Uani 1 1 d . . .
P1 P 0.40914(6) 0.148573(19) 0.47586(5) 0.03585(19) Uani 1 1 d . . .
P2 P 0.29139(5) 0.184663(18) 0.66730(4) 0.03356(18) Uani 1 1 d . . .
P3 P 0.32498(6) 0.08014(2) 0.63619(5) 0.0398(2) Uani 1 1 d . . .
P4 P 0.70088(6) 0.16259(2) 0.59245(4) 0.0372(2) Uani 1 1 d . . .
P5 P 0.55343(6) 0.196341(19) 0.83980(5) 0.03674(19) Uani 1 1 d . . .
P6 P 0.60485(6) 0.06749(2) 0.78042(5) 0.0454(2) Uani 1 1 d . . .
P7 P 0.81177(6) 0.14508(2) 0.84066(5) 0.0410(2) Uani 1 1 d . . .
C1 C 0.4771(3) 0.02892(10) 0.5725(3) 0.0651(12) Uani 1 1 d . . .
H1 H 0.5177 0.0403 0.6003 0.078 Uiso 1 1 calc R . .
C2 C 0.4809(3) 0.00013(9) 0.5832(3) 0.0591(11) Uani 1 1 d . . .
H2 H 0.5241 -0.0078 0.6172 0.071 Uiso 1 1 calc R . .
C3 C 0.4174(3) -0.01646(11) 0.5410(3) 0.0729(14) Uani 1 1 d . . .
H3 H 0.4179 -0.0356 0.5468 0.087 Uiso 1 1 calc R . .
C4 C 0.3552(3) -0.00420(11) 0.4915(3) 0.0661(13) Uani 1 1 d . . .
H4 H 0.3132 -0.0153 0.4644 0.079 Uiso 1 1 calc R . .
C5 C 0.3518(3) 0.02405(8) 0.4798(2) 0.0490(9) Uani 1 1 d . . .
C6 C 0.2884(3) 0.03817(9) 0.4304(2) 0.0548(10) Uani 1 1 d . . .
C7 C 0.2186(3) 0.02534(10) 0.3851(2) 0.0614(12) Uani 1 1 d . . .
H7 H 0.2114 0.0063 0.3861 0.074 Uiso 1 1 calc R . .
C8 C 0.1594(3) 0.04199(9) 0.3381(2) 0.0575(11) Uani 1 1 d . . .
H8 H 0.1127 0.0338 0.3081 0.069 Uiso 1 1 calc R . .
C9 C 0.1710(3) 0.07046(9) 0.3369(3) 0.0603(11) Uani 1 1 d . . .
H9 H 0.1324 0.0814 0.3059 0.072 Uiso 1 1 calc R . .
C10 C 0.2416(3) 0.08264(9) 0.3830(2) 0.0543(10) Uani 1 1 d . . .
H10 H 0.2499 0.1017 0.3826 0.065 Uiso 1 1 calc R . .
C11 C 0.4917(3) 0.23154(9) 0.4837(2) 0.0532(10) Uani 1 1 d . . .
H11 H 0.5308 0.2238 0.5208 0.064 Uiso 1 1 calc R . .
C12 C 0.5193(3) 0.24819(9) 0.4392(2) 0.0537(10) Uani 1 1 d . . .
H12 H 0.5766 0.2518 0.4467 0.064 Uiso 1 1 calc R . .
C13 C 0.4596(3) 0.25971(10) 0.3818(3) 0.0678(13) Uani 1 1 d . . .
H13 H 0.4779 0.2706 0.3513 0.081 Uiso 1 1 calc R . .
C14 C 0.3745(3) 0.25464(10) 0.3714(3) 0.0670(13) Uani 1 1 d . . .
H14 H 0.3350 0.2623 0.3343 0.080 Uiso 1 1 calc R . .
C15 C 0.3488(3) 0.23793(8) 0.4174(2) 0.0497(10) Uani 1 1 d . . .
C16 C 0.2640(3) 0.23064(8) 0.4108(2) 0.0501(10) Uani 1 1 d . . .
C17 C 0.1934(3) 0.23659(8) 0.35385(19) 0.0493(10) Uani 1 1 d . . .
H17 H 0.2019 0.2465 0.3173 0.059 Uiso 1 1 calc R . .
C18 C 0.1144(3) 0.22806(9) 0.3523(2) 0.0610(12) Uani 1 1 d . . .
H18 H 0.0696 0.2319 0.3145 0.073 Uiso 1 1 calc R . .
C19 C 0.1002(3) 0.21403(9) 0.4054(3) 0.0585(11) Uani 1 1 d . . .
H19 H 0.0456 0.2085 0.4039 0.070 Uiso 1 1 calc R . .
C20 C 0.1682(2) 0.20781(8) 0.4632(2) 0.0457(9) Uani 1 1 d . . .
H20 H 0.1588 0.1981 0.4997 0.055 Uiso 1 1 calc R . .
C21 C 0.2923(3) 0.15951(12) 0.8573(3) 0.0781(16) Uani 1 1 d . . .
H21 H 0.3492 0.1560 0.8622 0.094 Uiso 1 1 calc R . .
C22 C 0.2684(3) 0.17700(11) 0.9020(3) 0.0759(15) Uani 1 1 d . . .
H22 H 0.3092 0.1857 0.9364 0.091 Uiso 1 1 calc R . .
C23 C 0.1821(3) 0.18169(11) 0.8952(3) 0.0759(15) Uani 1 1 d . . .
H23 H 0.1651 0.1931 0.9256 0.091 Uiso 1 1 calc R . .
C24 C 0.1226(3) 0.16893(10) 0.8420(3) 0.0629(12) Uani 1 1 d . . .
H24 H 0.0655 0.1724 0.8361 0.076 Uiso 1 1 calc R . .
C25 C 0.1466(3) 0.15154(10) 0.7984(3) 0.0629(12) Uani 1 1 d . . .
C26 C 0.0922(3) 0.13679(9) 0.7444(2) 0.0547(11) Uani 1 1 d . . .
C27 C 0.0044(3) 0.13625(10) 0.7343(2) 0.0587(11) Uani 1 1 d . . .
H27 H -0.0206 0.1458 0.7631 0.070 Uiso 1 1 calc R . .
C28 C -0.0448(3) 0.12082(11) 0.6791(3) 0.0644(12) Uani 1 1 d . . .
H28 H -0.1032 0.1204 0.6706 0.077 Uiso 1 1 calc R . .
C29 C -0.0065(3) 0.10627(9) 0.6376(3) 0.0594(12) Uani 1 1 d . . .
H29 H -0.0390 0.0958 0.6019 0.071 Uiso 1 1 calc R . .
C30 C 0.0813(3) 0.10736(9) 0.6497(3) 0.0576(11) Uani 1 1 d . . .
H30 H 0.1070 0.0976 0.6218 0.069 Uiso 1 1 calc R . .
C31 C 0.4324(2) 0.15882(8) 0.3991(2) 0.0456(9) Uani 1 1 d . . .
C32 C 0.3532(3) 0.16020(11) 0.3390(2) 0.0615(12) Uani 1 1 d . . .
H32A H 0.3240 0.1425 0.3347 0.074 Uiso 1 1 calc R . .
H32B H 0.3155 0.1742 0.3479 0.074 Uiso 1 1 calc R . .
C33 C 0.3723(3) 0.16669(9) 0.2744(2) 0.0581(11) Uani 1 1 d . . .
H33A H 0.3249 0.1763 0.2442 0.070 Uiso 1 1 calc R . .
H33B H 0.3823 0.1497 0.2525 0.070 Uiso 1 1 calc R . .
C34 C 0.4520(3) 0.18529(11) 0.2900(3) 0.0681(13) Uani 1 1 d . . .
H34A H 0.4659 0.1900 0.2484 0.082 Uiso 1 1 calc R . .
H34B H 0.4422 0.2023 0.3120 0.082 Uiso 1 1 calc R . .
C35 C 0.5221(3) 0.16927(11) 0.3356(2) 0.0669(13) Uani 1 1 d . . .
H35A H 0.5734 0.1800 0.3419 0.080 Uiso 1 1 calc R . .
H35B H 0.5293 0.1524 0.3120 0.080 Uiso 1 1 calc R . .
C36 C 0.5153(3) 0.16116(9) 0.4046(2) 0.0524(10) Uani 1 1 d . . .
H36 H 0.5596 0.1583 0.4434 0.063 Uiso 1 1 calc R . .
C37 C 0.2444(2) 0.20997(8) 0.7090(2) 0.0456(9) Uani 1 1 d . . .
C38 C 0.1502(2) 0.21458(9) 0.6756(2) 0.0534(10) Uani 1 1 d . . .
H38A H 0.1424 0.2252 0.6341 0.064 Uiso 1 1 calc R . .
H38B H 0.1217 0.1969 0.6643 0.064 Uiso 1 1 calc R . .
C39 C 0.1138(3) 0.23018(11) 0.7248(3) 0.0733(14) Uani 1 1 d . . .
H39A H 0.1103 0.2179 0.7613 0.088 Uiso 1 1 calc R . .
H39B H 0.0570 0.2362 0.7016 0.088 Uiso 1 1 calc R . .
C40 C 0.1673(3) 0.25532(11) 0.7545(3) 0.0664(13) Uani 1 1 d . . .
H40A H 0.1387 0.2659 0.7817 0.080 Uiso 1 1 calc R . .
H40B H 0.1737 0.2671 0.7179 0.080 Uiso 1 1 calc R . .
C41 C 0.2549(3) 0.24679(10) 0.7986(2) 0.0581(11) Uani 1 1 d . . .
H41A H 0.2919 0.2628 0.8085 0.070 Uiso 1 1 calc R . .
H41B H 0.2506 0.2390 0.8412 0.070 Uiso 1 1 calc R . .
C42 C 0.2896(2) 0.22554(8) 0.7598(2) 0.0419(9) Uani 1 1 d . . .
H42 H 0.3478 0.2230 0.7723 0.050 Uiso 1 1 calc R . .
C43 C 0.3041(2) 0.04449(7) 0.65043(19) 0.0383(8) Uani 1 1 d . . .
C44 C 0.2172(3) 0.03418(10) 0.6120(2) 0.0583(11) Uani 1 1 d . . .
H44A H 0.2139 0.0321 0.5643 0.070 Uiso 1 1 calc R . .
H44B H 0.1746 0.0474 0.6162 0.070 Uiso 1 1 calc R . .
C45 C 0.2018(3) 0.00629(9) 0.6416(2) 0.0514(10) Uani 1 1 d . . .
H45A H 0.1831 0.0099 0.6817 0.062 Uiso 1 1 calc R . .
H45B H 0.1554 -0.0027 0.6088 0.062 Uiso 1 1 calc R . .
C46 C 0.2735(3) -0.01364(9) 0.6605(2) 0.0544(11) Uani 1 1 d . . .
H46A H 0.2881 -0.0196 0.6200 0.065 Uiso 1 1 calc R . .
H46B H 0.2566 -0.0299 0.6814 0.065 Uiso 1 1 calc R . .
C47 C 0.3497(3) -0.00056(8) 0.7092(2) 0.0518(10) Uani 1 1 d . . .
H47A H 0.3993 -0.0116 0.7103 0.062 Uiso 1 1 calc R . .
H47B H 0.3420 -0.0006 0.7544 0.062 Uiso 1 1 calc R . .
C48 C 0.3646(3) 0.02914(8) 0.6895(2) 0.0492(9) Uani 1 1 d . . .
H48 H 0.4183 0.0367 0.7056 0.059 Uiso 1 1 calc R . .
C49 C 0.7663(2) 0.18378(6) 0.55500(17) 0.0328(7) Uani 1 1 d . . .
C50 C 0.7192(2) 0.20111(7) 0.49330(18) 0.0364(8) Uani 1 1 d . . .
H50A H 0.6994 0.1889 0.4547 0.044 Uiso 1 1 calc R . .
H50B H 0.6700 0.2094 0.5027 0.044 Uiso 1 1 calc R . .
C51 C 0.7715(2) 0.22374(9) 0.4744(2) 0.0508(10) Uani 1 1 d . . .
H51A H 0.7790 0.2390 0.5063 0.061 Uiso 1 1 calc R . .
H51F H 0.7447 0.2307 0.4292 0.061 Uiso 1 1 calc R . .
C52 C 0.8551(3) 0.21042(9) 0.4772(2) 0.0527(10) Uani 1 1 d . . .
H52A H 0.8450 0.1948 0.4463 0.063 Uiso 1 1 calc R . .
H52B H 0.8893 0.2237 0.4609 0.063 Uiso 1 1 calc R . .
C53 C 0.9044(3) 0.20052(10) 0.5458(3) 0.0606(12) Uani 1 1 d . . .
H53A H 0.9294 0.2162 0.5736 0.073 Uiso 1 1 calc R . .
H53B H 0.9498 0.1885 0.5413 0.073 Uiso 1 1 calc R . .
C54 C 0.8476(3) 0.18478(9) 0.5802(2) 0.0518(10) Uani 1 1 d . . .
H54 H 0.8720 0.1756 0.6207 0.062 Uiso 1 1 calc R . .
C55 C 0.5518(2) 0.20988(8) 0.92108(18) 0.0409(8) Uani 1 1 d . . .
C56 C 0.4660(3) 0.21822(10) 0.9283(2) 0.0566(11) Uani 1 1 d . . .
H56A H 0.4518 0.2367 0.9104 0.068 Uiso 1 1 calc R . .
H56B H 0.4231 0.2055 0.9030 0.068 Uiso 1 1 calc R . .
C57 C 0.4694(3) 0.21744(9) 1.0028(2) 0.0522(10) Uani 1 1 d . . .
H57A H 0.4765 0.1985 1.0192 0.063 Uiso 1 1 calc R . .
H57B H 0.4171 0.2246 1.0092 0.063 Uiso 1 1 calc R . .
C58 C 0.5438(3) 0.23518(8) 1.0419(2) 0.0574(12) Uani 1 1 d . . .
H58A H 0.5391 0.2536 1.0224 0.069 Uiso 1 1 calc R . .
H58B H 0.5427 0.2369 1.0888 0.069 Uiso 1 1 calc R . .
C59 C 0.6265(3) 0.22217(10) 1.0391(2) 0.0556(11) Uani 1 1 d . . .
H59A H 0.6397 0.2068 1.0709 0.067 Uiso 1 1 calc R . .
H59B H 0.6714 0.2357 1.0530 0.067 Uiso 1 1 calc R . .
C60 C 0.6231(3) 0.21173(9) 0.9686(2) 0.0535(11) Uani 1 1 d . . .
H60 H 0.6730 0.2065 0.9590 0.064 Uiso 1 1 calc R . .
C61 C 0.6574(2) 0.03416(7) 0.79175(18) 0.0373(8) Uani 1 1 d . . .
C62 C 0.6499(2) 0.01802(8) 0.85187(17) 0.0388(8) Uani 1 1 d . . .
H62A H 0.5907 0.0133 0.8436 0.047 Uiso 1 1 calc R . .
H62B H 0.6633 0.0307 0.8901 0.047 Uiso 1 1 calc R . .
C63 C 0.6998(3) -0.00831(8) 0.8754(2) 0.0490(9) Uani 1 1 d . . .
H63A H 0.6704 -0.0212 0.8974 0.059 Uiso 1 1 calc R . .
H63B H 0.7562 -0.0047 0.9043 0.059 Uiso 1 1 calc R . .
C64 C 0.6992(3) -0.01743(9) 0.8043(2) 0.0534(10) Uani 1 1 d . . .
H64A H 0.7216 -0.0361 0.8079 0.064 Uiso 1 1 calc R . .
H64B H 0.6406 -0.0186 0.7779 0.064 Uiso 1 1 calc R . .
C65 C 0.7446(2) -0.00121(7) 0.7636(2) 0.0416(8) Uani 1 1 d . . .
H65A H 0.7490 -0.0115 0.7240 0.050 Uiso 1 1 calc R . .
H65B H 0.8007 0.0041 0.7905 0.050 Uiso 1 1 calc R . .
C66 C 0.6875(2) 0.02385(8) 0.7438(2) 0.0490(9) Uani 1 1 d . . .
H66 H 0.6746 0.0314 0.7005 0.059 Uiso 1 1 calc R . .
C67 C 0.9156(3) 0.14710(9) 0.9013(2) 0.0524(10) Uani 1 1 d . . .
C68 C 0.9674(3) 0.12150(8) 0.9074(2) 0.0545(11) Uani 1 1 d . . .
H68A H 0.9801 0.1177 0.8649 0.065 Uiso 1 1 calc R . .
H68B H 0.9364 0.1059 0.9183 0.065 Uiso 1 1 calc R . .
C69 C 1.0488(3) 0.12578(11) 0.9634(3) 0.0636(12) Uani 1 1 d . . .
H69A H 1.0689 0.1077 0.9814 0.076 Uiso 1 1 calc R . .
H69B H 1.0904 0.1333 0.9428 0.076 Uiso 1 1 calc R . .
C70 C 1.0469(3) 0.14412(11) 1.0224(3) 0.0685(13) Uani 1 1 d . . .
H70A H 1.1035 0.1460 1.0524 0.082 Uiso 1 1 calc R . .
H70B H 1.0115 0.1358 1.0478 0.082 Uiso 1 1 calc R . .
C71 C 1.0123(3) 0.17280(11) 0.9968(3) 0.0706(14) Uani 1 1 d . . .
H71A H 1.0064 0.1844 1.0339 0.085 Uiso 1 1 calc R . .
H71B H 1.0489 0.1820 0.9738 0.085 Uiso 1 1 calc R . .
C72 C 0.9277(3) 0.16655(9) 0.9484(2) 0.0516(10) Uani 1 1 d . . .
H72 H 0.8814 0.1769 0.9518 0.062 Uiso 1 1 calc R . .
C73 C 0.5238(2) 0.08795(8) 0.41384(18) 0.0426(8) Uani 1 1 d . . .
C74 C 0.5421(3) 0.08645(8) 0.3457(2) 0.0474(9) Uani 1 1 d . . .
C75 C 0.4910(3) 0.07111(9) 0.2927(2) 0.0526(10) Uani 1 1 d . . .
H75 H 0.4424 0.0627 0.2981 0.063 Uiso 1 1 calc R . .
C76 C 0.5117(3) 0.06816(9) 0.2318(2) 0.0503(10) Uani 1 1 d . . .
H76 H 0.4781 0.0574 0.1971 0.060 Uiso 1 1 d R . .
C77 C 0.5823(3) 0.08132(9) 0.2228(2) 0.0581(11) Uani 1 1 d . . .
H77 H 0.5957 0.0797 0.1818 0.070 Uiso 1 1 calc R . .
C78 C 0.6334(3) 0.09693(11) 0.2750(3) 0.0655(12) Uani 1 1 d . . .
H78 H 0.6809 0.1058 0.2688 0.079 Uiso 1 1 calc R . .
C79 C 0.6134(3) 0.09933(11) 0.3367(3) 0.0634(12) Uani 1 1 d . . .
H79 H 0.6481 0.1096 0.3718 0.076 Uiso 1 1 calc R . .
C80 C 0.3786(3) 0.25981(8) 0.6289(2) 0.0521(10) Uani 1 1 d . . .
C81 C 0.3657(3) 0.29019(8) 0.6389(2) 0.0481(9) Uani 1 1 d . . .
C82 C 0.3425(3) 0.30743(10) 0.5827(2) 0.0590(11) Uani 1 1 d . . .
H82 H 0.3328 0.3001 0.5393 0.071 Uiso 1 1 calc R . .
C83 C 0.3338(3) 0.33581(10) 0.5913(3) 0.0656(12) Uani 1 1 d . . .
H83 H 0.3191 0.3476 0.5540 0.079 Uiso 1 1 calc R . .
C84 C 0.3474(3) 0.34628(11) 0.6568(3) 0.0675(13) Uani 1 1 d . . .
H84 H 0.3412 0.3652 0.6627 0.081 Uiso 1 1 calc R . .
C85 C 0.3698(3) 0.32935(11) 0.7130(2) 0.0610(12) Uani 1 1 d . . .
H85 H 0.3775 0.3366 0.7563 0.073 Uiso 1 1 calc R . .
C86 C 0.3807(3) 0.30132(10) 0.7035(2) 0.0597(11) Uani 1 1 d . . .
H86 H 0.3984 0.2898 0.7410 0.072 Uiso 1 1 calc R . .
C87 C 0.2926(2) 0.06989(8) 0.8125(2) 0.0440(8) Uani 1 1 d . . .
C88 C 0.2613(3) 0.04367(9) 0.8384(2) 0.0533(10) Uani 1 1 d . . .
C89 C 0.1743(3) 0.04208(10) 0.8320(2) 0.0641(12) Uani 1 1 d . . .
H89 H 0.1399 0.0574 0.8180 0.077 Uiso 1 1 calc R . .
C90 C 0.1410(3) 0.01793(11) 0.8465(3) 0.0659(13) Uani 1 1 d . . .
H90 H 0.0833 0.0168 0.8417 0.079 Uiso 1 1 calc R . .
C91 C 0.1915(3) -0.00524(11) 0.8684(3) 0.0716(14) Uani 1 1 d . . .
H91 H 0.1677 -0.0215 0.8792 0.086 Uiso 1 1 calc R . .
C92 C 0.2784(4) -0.00410(11) 0.8743(3) 0.0783(15) Uani 1 1 d . . .
H92 H 0.3125 -0.0196 0.8874 0.094 Uiso 1 1 calc R . .
C93 C 0.3131(3) 0.02159(11) 0.8597(3) 0.0641(12) Uani 1 1 d . . .
H93 H 0.3708 0.0232 0.8647 0.077 Uiso 1 1 calc R . .
C94 C 0.7504(2) 0.07754(9) 0.6224(2) 0.0496(10) Uani 1 1 d . . .
C95 C 0.8188(2) 0.05756(8) 0.6146(2) 0.0445(9) Uani 1 1 d . . .
C96 C 0.8253(3) 0.04950(9) 0.5517(2) 0.0527(10) Uani 1 1 d . . .
H96 H 0.7858 0.0556 0.5126 0.063 Uiso 1 1 calc R . .
C97 C 0.8915(4) 0.03212(11) 0.5467(3) 0.0755(15) Uani 1 1 d . . .
H97 H 0.8956 0.0264 0.5045 0.091 Uiso 1 1 calc R . .
C98 C 0.9510(4) 0.02356(10) 0.6056(3) 0.0706(13) Uani 1 1 d . . .
H98 H 0.9952 0.0120 0.6031 0.085 Uiso 1 1 calc R . .
C99 C 0.9439(3) 0.03239(10) 0.6682(3) 0.0594(11) Uani 1 1 d . . .
H99 H 0.9845 0.0270 0.7074 0.071 Uiso 1 1 calc R . .
C100 C 0.8784(3) 0.04891(10) 0.6737(2) 0.0586(11) Uani 1 1 d . . .
H100 H 0.8737 0.0543 0.7161 0.070 Uiso 1 1 calc R . .
C101 C 0.6675(2) 0.23547(7) 0.68652(18) 0.0362(7) Uani 1 1 d . . .
C102 C 0.7207(2) 0.25411(7) 0.65740(18) 0.0399(8) Uani 1 1 d . . .
C103 C 0.6819(2) 0.27640(8) 0.61841(19) 0.0419(8) Uani 1 1 d . . .
H103 H 0.6238 0.2787 0.6094 0.050 Uiso 1 1 calc R . .
C104 C 0.7281(2) 0.29533(8) 0.59262(19) 0.0421(8) Uani 1 1 d . . .
H104 H 0.7008 0.3099 0.5658 0.051 Uiso 1 1 calc R . .
C105 C 0.8146(2) 0.29257(7) 0.60662(19) 0.0402(8) Uani 1 1 d . . .
H105 H 0.8456 0.3052 0.5890 0.048 Uiso 1 1 calc R . .
C106 C 0.8547(3) 0.27114(8) 0.64653(19) 0.0463(9) Uani 1 1 d . . .
H106 H 0.9131 0.2695 0.6569 0.056 Uiso 1 1 calc R . .
C107 C 0.8086(2) 0.25186(8) 0.67156(19) 0.0404(8) Uani 1 1 d . . .
H107 H 0.8363 0.2373 0.6981 0.048 Uiso 1 1 calc R . .
C108 C 0.5418(2) 0.12207(7) 0.93743(18) 0.0380(8) Uani 1 1 d . . .
C109 C 0.5427(2) 0.13249(8) 1.0062(2) 0.0458(9) Uani 1 1 d . . .
C110 C 0.4706(3) 0.13227(8) 1.0279(2) 0.0463(9) Uani 1 1 d . . .
H110 H 0.4203 0.1260 0.9986 0.056 Uiso 1 1 calc R . .
C111 C 0.4710(2) 0.14129(8) 1.0927(2) 0.0445(9) Uani 1 1 d . . .
H111 H 0.4221 0.1411 1.1069 0.053 Uiso 1 1 calc R . .
C112 C 0.5472(2) 0.15053(7) 1.1352(2) 0.0416(9) Uani 1 1 d . . .
H112 H 0.5494 0.1558 1.1793 0.050 Uiso 1 1 calc R . .
C113 C 0.6195(3) 0.15207(9) 1.1140(2) 0.0534(10) Uani 1 1 d . . .
H113 H 0.6691 0.1592 1.1425 0.064 Uiso 1 1 calc R . .
C114 C 0.6174(2) 0.14268(7) 1.04889(18) 0.0373(8) Uani 1 1 d . . .
H114 H 0.6660 0.1433 1.0342 0.045 Uiso 1 1 calc R . .
O1W O 0.1191(5) 0.14372(18) 0.2853(4) 0.071(2) Uani 0.40 1 d P . .
H1WA H 0.1529 0.1329 0.3123 0.085 Uiso 0.40 1 d PR A .
H1WB H 0.1007 0.1359 0.2469 0.085 Uiso 0.40 1 d PR . .
O2W O 0.1084(4) 0.16836(13) 0.2210(4) 0.0467(16) Uani 0.40 1 d P A 1
H2WA H 0.1384 0.1571 0.2494 0.056 Uiso 0.40 1 d PR A 1
H2WB H 0.0909 0.1605 0.1826 0.056 Uiso 0.40 1 d PR A 1
O3W O 0.2711(5) 0.10595(15) 0.1863(4) 0.0575(18) Uani 0.40 1 d P . .
H3WA H 0.2916 0.0983 0.2247 0.069 Uiso 0.40 1 d PR . .
H3WB H 0.2717 0.0945 0.1550 0.069 Uiso 0.40 1 d PR . .
O4W O 0.0338(5) 0.06165(16) 0.1562(4) 0.062(2) Uani 0.40 1 d P . .
H4WA H 0.0725 0.0588 0.1926 0.075 Uiso 0.40 1 d PR . .
H4WB H 0.0384 0.0779 0.1420 0.075 Uiso 0.40 1 d PR . .
O5W O 0.2095(4) 0.06168(14) 0.0526(4) 0.0483(16) Uani 0.40 1 d P . .
H5WA H 0.2312 0.0590 0.0948 0.058 Uiso 0.40 1 d PR . .
H5WB H 0.2290 0.0499 0.0302 0.058 Uiso 0.40 1 d PR . .
O6W O 0.4817(5) 0.03450(19) 0.0536(4) 0.070(2) Uani 0.40 1 d P . .
H6WA H 0.4794 0.0512 0.0402 0.084 Uiso 0.40 1 d PR . .
H6WB H 0.5269 0.0271 0.0496 0.084 Uiso 0.40 1 d PR . .
O7W O 0.7213(5) 0.08508(19) 0.0668(5) 0.074(2) Uani 0.40 1 d P . .
H7WA H 0.7047 0.0812 0.1014 0.089 Uiso 0.40 1 d PR . .
H7WB H 0.7468 0.0712 0.0563 0.089 Uiso 0.40 1 d PR . .
O8W O 0.8843(5) 0.06390(18) 0.2445(4) 0.070(2) Uani 0.40 1 d P . .
H8WA H 0.8526 0.0612 0.2702 0.084 Uiso 0.40 1 d PR . .
H8WB H 0.8786 0.0805 0.2301 0.084 Uiso 0.40 1 d PR . .
O9W O 0.7946(4) 0.14358(13) 0.3673(3) 0.0417(14) Uani 0.40 1 d P . .
H9WA H 0.8319 0.1340 0.3561 0.050 Uiso 0.40 1 d PR . .
H9WB H 0.7621 0.1510 0.3321 0.050 Uiso 0.40 1 d PR . .
O10W O 0.9951(4) 0.06328(12) 0.4159(3) 0.0399(14) Uani 0.40 1 d P . .
H10E H 0.9503 0.0682 0.3864 0.048 Uiso 0.40 1 d PR . .
H10F H 0.9980 0.0714 0.4532 0.048 Uiso 0.40 1 d PR . .
O11W O 0.9259(8) 0.0571(3) 0.8653(6) 0.081(4) Uani 0.30 1 d P . .
H11E H 0.8797 0.0542 0.8351 0.097 Uiso 0.30 1 d PR . .
H11F H 0.9638 0.0463 0.8587 0.097 Uiso 0.30 1 d PR . .
O12W O 0.5418(6) 0.0495(2) 0.9764(6) 0.069(3) Uani 0.30 1 d P . .
H12E H 0.5352 0.0474 0.9342 0.082 Uiso 0.30 1 d PR . .
H12F H 0.5367 0.0666 0.9848 0.082 Uiso 0.30 1 d PR . .
O13W O 0.7386(7) 0.0680(2) 0.9769(5) 0.066(3) Uani 0.30 1 d P . .
H13E H 0.7046 0.0678 1.0014 0.080 Uiso 0.30 1 d PR . .
H13F H 0.7608 0.0839 0.9784 0.080 Uiso 0.30 1 d PR . .
O14W O 0.0381(6) 0.0299(2) 0.0835(5) 0.064(3) Uani 0.30 1 d P . .
H14E H -0.0108 0.0258 0.0870 0.076 Uiso 0.30 1 d PR . .
H14F H 0.0530 0.0180 0.0583 0.076 Uiso 0.30 1 d PR . .
O15W O 0.0759(8) 0.1468(3) 0.4976(7) 0.043(3) Uani 0.20 1 d P . .
H15E H 0.1159 0.1351 0.5051 0.052 Uiso 0.20 1 d PR . .
H15F H 0.0407 0.1434 0.4596 0.052 Uiso 0.20 1 d PR . .
O16W O 0.8251(8) 0.1196(2) 0.4509(7) 0.042(3) Uani 0.20 1 d P . .
H16E H 0.7887 0.1101 0.4636 0.051 Uiso 0.20 1 d PR . .
H16F H 0.8558 0.1089 0.4349 0.051 Uiso 0.20 1 d PR . .
O17W O 0.2652(8) 0.1060(3) 0.9822(7) 0.052(3) Uani 0.20 1 d P . .
H17E H 0.2822 0.0998 0.9494 0.062 Uiso 0.20 1 d PR . .
H17F H 0.2618 0.1235 0.9797 0.062 Uiso 0.20 1 d PR . .
O18W O 0.9368(10) 0.0940(4) 0.3359(9) 0.073(5) Uani 0.20 1 d P . .
H18E H 0.8998 0.0888 0.3551 0.088 Uiso 0.20 1 d PR . .
H18F H 0.9198 0.1086 0.3129 0.088 Uiso 0.20 1 d PR . .

loop_
_atom_site_aniso_label
_atom_site_aniso_U_11
_atom_site_aniso_U_22
_atom_site_aniso_U_33
_atom_site_aniso_U_23
_atom_site_aniso_U_13
_atom_site_aniso_U_12
Mn1 0.0349(3) 0.0381(3) 0.0348(3) -0.0029(2) 0.0008(2) 0.0004(2)
Mn2 0.0337(3) 0.0385(3) 0.0332(3) 0.0047(2) 0.0007(2) 0.0026(2)
Mn3 0.0318(3) 0.0492(3) 0.0411(3) 0.0007(2) 0.0075(2) 0.0000(2)
Mn4 0.0279(2) 0.0338(3) 0.0303(3) 0.0022(2) 0.0038(2) 0.00049(19)
Mn5 0.0318(3) 0.0409(3) 0.0297(3) -0.0023(2) 0.0047(2) 0.0001(2)
Mn6 0.0269(2) 0.0342(3) 0.0259(2) 0.00032(19) 0.00310(19) 0.00076(19)
Mn7 0.0326(3) 0.0383(3) 0.0314(3) -0.0008(2) 0.0011(2) 0.0002(2)
Mn8 0.0297(2) 0.0386(3) 0.0282(3) 0.0010(2) 0.0032(2) 0.0017(2)
Mn9 0.0368(3) 0.0461(3) 0.0370(3) 0.0074(2) 0.0047(2) -0.0018(2)
Mn10 0.0302(3) 0.0398(3) 0.0341(3) -0.0015(2) 0.0010(2) 0.0015(2)
Mn11 0.0318(3) 0.0394(3) 0.0335(3) 0.0002(2) 0.0006(2) -0.0011(2)
Mn12 0.0347(3) 0.0459(3) 0.0310(3) 0.0045(2) -0.0006(2) 0.0001(2)
O1 0.0279(12) 0.0450(14) 0.0387(14) 0.0024(11) -0.0019(10) 0.0030(10)
O2 0.0280(11) 0.0320(12) 0.0369(13) -0.0051(9) 0.0026(10) 0.0009(9)
O3 0.0341(12) 0.0330(12) 0.0402(13) 0.0011(10) 0.0129(10) -0.0012(10)
O4 0.0227(10) 0.0272(11) 0.0249(11) 0.0026(8) -0.0023(8) 0.0036(8)
O5 0.0299(11) 0.0399(13) 0.0365(13) -0.0012(10) 0.0174(10) 0.0013(9)
O6 0.0271(11) 0.0321(12) 0.0330(12) -0.0020(9) 0.0044(9) 0.0050(9)
O7 0.0270(11) 0.0339(12) 0.0286(11) 0.0023(9) 0.0031(9) 0.0023(9)
O8 0.0246(10) 0.0349(12) 0.0254(11) -0.0079(9) 0.0028(9) -0.0022(9)
O9 0.0475(15) 0.0459(15) 0.0406(15) 0.0048(11) -0.0075(12) -0.0017(12)
O10 0.0220(10) 0.0330(11) 0.0308(12) 0.0028(9) 0.0015(9) 0.0018(8)
O11 0.0424(13) 0.0287(11) 0.0290(12) -0.0030(9) 0.0026(10) -0.0002(10)
O12 0.0309(12) 0.0504(15) 0.0373(13) -0.0021(11) 0.0046(10) 0.0051(10)
O13 0.0432(13) 0.0280(11) 0.0358(13) -0.0053(9) 0.0189(11) 0.0003(9)
O14 0.0286(12) 0.0542(15) 0.0372(13) -0.0028(11) 0.0042(10) 0.0021(11)
O15 0.0354(13) 0.0428(14) 0.0449(15) 0.0002(11) 0.0044(11) -0.0036(10)
O16 0.0363(13) 0.0402(13) 0.0377(13) -0.0034(10) -0.0001(11) -0.0024(10)
O17 0.0379(13) 0.0541(16) 0.0455(15) 0.0028(12) 0.0115(12) -0.0005(11)
O18 0.0428(13) 0.0451(14) 0.0283(12) 0.0009(10) 0.0028(10) 0.0040(11)
O19 0.0426(13) 0.0444(14) 0.0424(14) 0.0016(11) 0.0286(12) 0.0018(11)
O20 0.0418(13) 0.0459(14) 0.0347(13) 0.0019(11) 0.0115(11) -0.0047(11)
O21 0.0458(14) 0.0417(14) 0.0384(14) -0.0053(11) 0.0100(11) 0.0003(11)
O22 0.0478(15) 0.0686(19) 0.0378(15) -0.0056(13) 0.0083(12) 0.0115(13)
O23 0.0266(10) 0.0291(11) 0.0275(11) -0.0003(8) 0.0158(9) 0.0034(8)
O24 0.0393(14) 0.0520(16) 0.0481(16) 0.0098(12) 0.0033(12) -0.0032(12)
O25 0.0370(13) 0.0422(14) 0.0452(15) 0.0059(11) 0.0071(11) 0.0009(11)
O26 0.0392(13) 0.0391(13) 0.0415(14) 0.0055(11) 0.0095(11) 0.0017(10)
O27 0.0275(11) 0.0366(12) 0.0352(12) 0.0030(10) 0.0036(9) 0.0006(9)
O28 0.0306(12) 0.0354(12) 0.0404(13) -0.0054(10) 0.0039(10) -0.0052(9)
O29 0.0468(15) 0.0442(14) 0.0437(15) 0.0047(11) 0.0065(12) -0.0035(11)
O30 0.0544(17) 0.0579(17) 0.0481(16) 0.0001(13) 0.0142(13) -0.0091(13)
O31 0.0406(14) 0.0541(16) 0.0458(15) 0.0102(12) 0.0047(12) -0.0030(12)
O32 0.0531(16) 0.0526(16) 0.0451(16) -0.0031(12) 0.0046(13) 0.0087(13)
O33 0.0514(15) 0.0494(15) 0.0426(15) -0.0064(12) 0.0033(12) 0.0049(12)
O34 0.0349(12) 0.0420(13) 0.0351(13) 0.0030(10) 0.0212(10) 0.0035(10)
O35 0.0447(15) 0.0587(17) 0.0555(18) 0.0181(13) 0.0145(13) -0.0044(13)
O36 0.0419(13) 0.0385(13) 0.0410(14) -0.0009(10) 0.0188(11) 0.0017(10)
O37 0.0339(13) 0.0490(15) 0.0472(15) -0.0104(12) 0.0060(11) 0.0038(11)
O38 0.0311(12) 0.0440(14) 0.0563(17) 0.0020(12) 0.0076(11) -0.0014(11)
O39 0.0411(14) 0.0383(14) 0.0443(15) -0.0020(11) 0.0058(11) -0.0080(10)
O40 0.0392(13) 0.0483(15) 0.0427(15) 0.0025(11) 0.0033(11) -0.0066(11)
O41 0.0401(14) 0.0447(14) 0.0424(14) -0.0006(11) 0.0044(11) -0.0067(11)
N1 0.0462(17) 0.0354(16) 0.0489(19) -0.0023(13) 0.0129(15) 0.0002(13)
N2 0.054(2) 0.056(2) 0.047(2) -0.0001(16) -0.0040(16) -0.0079(16)
N3 0.0413(17) 0.0483(18) 0.0400(17) 0.0050(14) 0.0059(14) -0.0022(14)
N4 0.0297(14) 0.0434(16) 0.0332(15) 0.0027(12) -0.0076(12) 0.0158(12)
N5 0.0472(19) 0.057(2) 0.053(2) 0.0064(16) 0.0153(16) 0.0007(15)
N6 0.0362(16) 0.0549(19) 0.0441(18) 0.0056(15) 0.0126(14) 0.0075(14)
P1 0.0339(4) 0.0397(5) 0.0299(4) 0.0026(4) 0.0019(4) -0.0017(4)
P2 0.0285(4) 0.0393(5) 0.0302(4) 0.0022(3) 0.0035(3) 0.0043(3)
P3 0.0326(4) 0.0421(5) 0.0406(5) -0.0028(4) 0.0033(4) -0.0032(4)
P4 0.0382(5) 0.0446(5) 0.0279(4) -0.0001(4) 0.0072(4) -0.0024(4)
P5 0.0338(4) 0.0405(5) 0.0310(4) 0.0042(4) 0.0005(4) -0.0021(4)
P6 0.0388(5) 0.0466(6) 0.0455(6) 0.0041(4) 0.0029(4) -0.0012(4)
P7 0.0317(5) 0.0479(5) 0.0374(5) 0.0016(4) -0.0005(4) -0.0031(4)
C1 0.056(3) 0.064(3) 0.065(3) 0.009(2) 0.001(2) 0.013(2)
C2 0.046(2) 0.056(3) 0.067(3) -0.005(2) 0.001(2) 0.0018(19)
C3 0.069(3) 0.056(3) 0.093(4) -0.014(3) 0.020(3) 0.002(2)
C4 0.053(3) 0.079(3) 0.071(3) -0.006(3) 0.025(2) -0.016(2)
C5 0.045(2) 0.040(2) 0.060(3) 0.0035(18) 0.0113(19) 0.0032(17)
C6 0.053(2) 0.047(2) 0.058(3) -0.005(2) 0.004(2) -0.0022(19)
C7 0.049(2) 0.057(3) 0.066(3) -0.005(2) -0.005(2) -0.008(2)
C8 0.053(2) 0.060(3) 0.047(2) -0.003(2) -0.008(2) -0.013(2)
C9 0.053(3) 0.053(3) 0.065(3) -0.002(2) 0.000(2) -0.006(2)
C10 0.045(2) 0.056(3) 0.056(3) -0.006(2) 0.0042(19) -0.0053(19)
C11 0.048(2) 0.055(2) 0.051(2) -0.0160(19) 0.0044(19) -0.0026(19)
C12 0.052(2) 0.056(3) 0.059(3) 0.004(2) 0.025(2) -0.0095(19)
C13 0.084(4) 0.061(3) 0.073(3) 0.012(2) 0.046(3) 0.012(3)
C14 0.082(3) 0.051(3) 0.078(3) 0.000(2) 0.038(3) -0.009(2)
C15 0.059(2) 0.044(2) 0.040(2) 0.0157(17) 0.0021(19) 0.0015(18)
C16 0.064(3) 0.047(2) 0.037(2) 0.0014(17) 0.0096(19) -0.0024(19)
C17 0.067(3) 0.047(2) 0.0272(18) -0.0179(16) 0.0010(18) -0.0097(19)
C18 0.063(3) 0.057(3) 0.056(3) 0.002(2) 0.006(2) 0.011(2)
C19 0.051(2) 0.054(3) 0.081(3) 0.009(2) 0.037(2) 0.0000(19)
C20 0.040(2) 0.0350(19) 0.055(2) -0.0164(17) 0.0028(18) -0.0075(16)
C21 0.051(3) 0.104(4) 0.088(4) -0.018(3) 0.033(3) -0.006(3)
C22 0.060(3) 0.080(4) 0.079(4) -0.028(3) 0.005(3) -0.018(3)
C23 0.060(3) 0.080(4) 0.079(4) -0.028(3) 0.005(3) -0.018(3)
C24 0.052(3) 0.074(3) 0.068(3) -0.012(2) 0.026(2) -0.005(2)
C25 0.052(3) 0.074(3) 0.068(3) -0.012(2) 0.026(2) -0.005(2)
C26 0.039(2) 0.058(3) 0.056(3) 0.009(2) -0.0044(19) -0.0062(18)
C27 0.044(2) 0.067(3) 0.059(3) -0.004(2) 0.004(2) 0.004(2)
C28 0.046(2) 0.079(3) 0.062(3) -0.011(2) 0.005(2) -0.002(2)
C29 0.056(3) 0.044(2) 0.074(3) 0.002(2) 0.011(2) -0.0120(19)
C30 0.040(2) 0.052(2) 0.073(3) -0.001(2) 0.004(2) -0.0044(18)
C31 0.043(2) 0.056(2) 0.046(2) -0.0015(18) 0.0259(18) 0.0002(17)
C32 0.055(3) 0.077(3) 0.052(3) -0.014(2) 0.015(2) 0.004(2)
C33 0.061(3) 0.056(3) 0.067(3) -0.004(2) 0.034(2) 0.000(2)
C34 0.052(3) 0.081(3) 0.063(3) -0.014(3) 0.001(2) -0.007(2)
C35 0.061(3) 0.089(4) 0.050(3) -0.005(2) 0.015(2) 0.020(3)
C36 0.046(2) 0.057(3) 0.051(2) -0.0021(19) 0.0087(19) -0.0070(19)
C37 0.043(2) 0.051(2) 0.040(2) -0.0045(17) 0.0073(17) 0.0009(17)
C38 0.044(2) 0.053(2) 0.058(3) -0.003(2) 0.006(2) 0.0124(18)
C39 0.063(3) 0.085(4) 0.081(4) -0.004(3) 0.034(3) 0.015(3)
C40 0.052(3) 0.079(3) 0.067(3) -0.004(3) 0.015(2) -0.011(2)
C41 0.048(2) 0.081(3) 0.043(2) -0.018(2) 0.0074(19) 0.008(2)
C42 0.0386(19) 0.049(2) 0.047(2) 0.0022(17) 0.0260(17) 0.0046(16)
C43 0.0396(19) 0.0413(19) 0.043(2) 0.0005(16) 0.0265(17) 0.0019(15)
C44 0.053(2) 0.073(3) 0.053(3) -0.005(2) 0.021(2) -0.002(2)
C45 0.047(2) 0.057(2) 0.060(3) -0.002(2) 0.029(2) -0.0045(19)
C46 0.057(2) 0.062(3) 0.061(3) 0.003(2) 0.045(2) 0.003(2)
C47 0.052(2) 0.042(2) 0.057(3) 0.0081(18) 0.006(2) -0.0111(17)
C48 0.053(2) 0.039(2) 0.051(2) 0.0067(17) 0.0069(19) -0.0093(17)
C49 0.0448(19) 0.0264(16) 0.0391(19) -0.0036(13) 0.0315(16) -0.0002(13)
C50 0.047(2) 0.0338(18) 0.0402(19) -0.0036(14) 0.0327(17) 0.0002(15)
C51 0.047(2) 0.053(2) 0.049(2) 0.0088(19) 0.0079(19) -0.0060(18)
C52 0.054(2) 0.056(2) 0.055(3) 0.002(2) 0.027(2) 0.000(2)
C53 0.058(3) 0.060(3) 0.069(3) 0.006(2) 0.024(2) -0.012(2)
C54 0.047(2) 0.061(3) 0.049(2) 0.0067(19) 0.0161(19) -0.0150(19)
C55 0.040(2) 0.047(2) 0.0314(18) -0.0031(15) 0.0028(16) 0.0027(16)
C56 0.047(2) 0.070(3) 0.054(3) -0.016(2) 0.016(2) -0.004(2)
C57 0.053(2) 0.058(3) 0.055(3) -0.002(2) 0.029(2) 0.006(2)
C58 0.089(3) 0.037(2) 0.062(3) 0.0116(19) 0.048(3) 0.004(2)
C59 0.042(2) 0.064(3) 0.063(3) -0.005(2) 0.016(2) -0.0074(19)
C60 0.044(2) 0.056(2) 0.070(3) -0.007(2) 0.031(2) -0.0013(18)
C61 0.045(2) 0.0343(18) 0.0397(19) 0.0016(15) 0.0234(16) 0.0065(15)
C62 0.046(2) 0.053(2) 0.0264(17) -0.0147(15) 0.0246(16) 0.0020(16)
C63 0.050(2) 0.047(2) 0.049(2) -0.0126(18) 0.0118(19) 0.0087(18)
C64 0.049(2) 0.052(2) 0.058(3) -0.017(2) 0.013(2) -0.0037(19)
C65 0.052(2) 0.040(2) 0.043(2) 0.0036(16) 0.0309(18) -0.0059(16)
C66 0.048(2) 0.043(2) 0.055(2) 0.0060(18) 0.0130(19) 0.0075(17)
C67 0.045(2) 0.063(3) 0.051(2) -0.015(2) 0.0163(19) 0.0002(19)
C68 0.058(3) 0.044(2) 0.057(3) 0.0094(19) 0.007(2) -0.0239(19)
C69 0.057(3) 0.070(3) 0.068(3) -0.010(2) 0.025(2) -0.010(2)
C70 0.054(3) 0.086(4) 0.067(3) -0.011(3) 0.019(2) -0.011(2)
C71 0.074(3) 0.082(4) 0.057(3) -0.027(3) 0.019(3) 0.001(3)
C72 0.057(2) 0.062(3) 0.049(2) -0.0004(19) 0.035(2) -0.005(2)
C73 0.051(2) 0.048(2) 0.0283(18) 0.0005(15) 0.0102(16) -0.0020(17)
C74 0.051(2) 0.049(2) 0.038(2) -0.0011(17) 0.0049(17) 0.0052(18)
C75 0.042(2) 0.059(3) 0.051(3) 0.009(2) 0.0037(19) -0.0048(19)
C76 0.059(3) 0.049(2) 0.039(2) 0.0065(17) 0.0065(19) 0.0060(19)
C77 0.070(3) 0.059(3) 0.041(2) -0.0056(19) 0.009(2) -0.005(2)
C78 0.053(3) 0.079(3) 0.059(3) -0.005(2) 0.006(2) -0.004(2)
C79 0.046(2) 0.082(3) 0.061(3) -0.003(2) 0.012(2) -0.010(2)
C80 0.047(2) 0.041(2) 0.063(3) -0.0022(19) 0.008(2) -0.0033(17)
C81 0.050(2) 0.049(2) 0.041(2) 0.0058(17) 0.0059(18) 0.0023(18)
C82 0.051(2) 0.077(3) 0.048(2) -0.007(2) 0.011(2) 0.015(2)
C83 0.074(3) 0.068(3) 0.052(3) -0.002(2) 0.012(2) 0.006(2)
C84 0.080(3) 0.060(3) 0.056(3) -0.001(2) 0.009(3) 0.002(2)
C85 0.061(3) 0.080(3) 0.043(2) -0.007(2) 0.015(2) 0.008(2)
C86 0.047(2) 0.071(3) 0.058(3) 0.010(2) 0.010(2) 0.004(2)
C87 0.044(2) 0.050(2) 0.037(2) 0.0042(16) 0.0095(16) -0.0036(17)
C88 0.057(3) 0.045(2) 0.052(2) 0.0131(18) 0.005(2) -0.0022(19)
C89 0.076(3) 0.058(3) 0.054(3) -0.003(2) 0.011(2) 0.009(2)
C90 0.068(3) 0.074(3) 0.067(3) -0.003(2) 0.037(3) 0.002(2)
C91 0.076(3) 0.068(3) 0.079(4) -0.001(3) 0.034(3) -0.004(3)
C92 0.078(4) 0.057(3) 0.100(4) -0.001(3) 0.025(3) -0.022(3)
C93 0.045(2) 0.077(3) 0.070(3) 0.004(3) 0.017(2) -0.006(2)
C94 0.0322(19) 0.055(2) 0.060(3) 0.0047(19) 0.0105(18) 0.0088(17)
C95 0.043(2) 0.049(2) 0.039(2) 0.0067(17) 0.0084(17) -0.0010(17)
C96 0.050(2) 0.054(2) 0.052(2) -0.012(2) 0.010(2) -0.0077(19)
C97 0.101(4) 0.074(3) 0.054(3) -0.007(3) 0.026(3) -0.013(3)
C98 0.077(3) 0.057(3) 0.081(4) 0.002(3) 0.026(3) -0.011(2)
C99 0.054(3) 0.065(3) 0.067(3) 0.008(2) 0.030(2) -0.006(2)
C100 0.054(2) 0.065(3) 0.059(3) 0.013(2) 0.020(2) -0.006(2)
C101 0.0379(18) 0.0310(17) 0.0379(19) -0.0010(14) 0.0074(15) 0.0030(14)
C102 0.044(2) 0.0396(19) 0.0358(19) 0.0066(15) 0.0103(16) 0.0080(16)
C103 0.042(2) 0.047(2) 0.038(2) 0.0023(16) 0.0120(17) 0.0040(16)
C104 0.047(2) 0.044(2) 0.0346(19) 0.0050(16) 0.0113(17) 0.0046(16)
C105 0.052(2) 0.0370(19) 0.041(2) -0.0051(15) 0.0276(18) -0.0041(16)
C106 0.045(2) 0.052(2) 0.037(2) 0.0137(17) 0.0037(17) 0.0029(17)
C107 0.047(2) 0.043(2) 0.040(2) -0.0043(16) 0.0274(17) -0.0026(16)
C108 0.045(2) 0.0420(19) 0.0357(19) -0.0014(15) 0.0246(16) -0.0042(15)
C109 0.044(2) 0.051(2) 0.038(2) 0.0075(17) 0.0035(17) 0.0041(17)
C110 0.045(2) 0.052(2) 0.037(2) 0.0137(17) 0.0037(17) 0.0029(17)
C111 0.043(2) 0.049(2) 0.039(2) 0.0067(16) 0.0084(17) -0.0010(17)
C112 0.052(2) 0.0400(19) 0.043(2) 0.0036(16) 0.0309(18) -0.0059(16)
C113 0.049(2) 0.052(2) 0.058(3) -0.017(2) 0.013(2) -0.0037(19)
C114 0.045(2) 0.0343(18) 0.0397(19) 0.0016(15) 0.0234(17) 0.0065(15)
O1W 0.066(5) 0.089(6) 0.055(5) 0.001(4) 0.011(4) 0.003(5)
O2W 0.056(4) 0.046(4) 0.053(4) -0.001(3) 0.038(3) 0.009(3)
O3W 0.066(5) 0.054(4) 0.051(4) 0.000(3) 0.013(4) 0.010(4)
O4W 0.050(4) 0.066(5) 0.071(5) 0.024(4) 0.017(4) 0.006(4)
O5W 0.052(4) 0.050(4) 0.051(4) -0.008(3) 0.026(3) 0.000(3)
O6W 0.071(5) 0.086(6) 0.058(5) -0.009(4) 0.026(4) 0.006(4)
O7W 0.070(5) 0.085(6) 0.072(6) 0.019(5) 0.029(5) 0.014(5)
O8W 0.072(5) 0.084(6) 0.055(5) -0.013(4) 0.019(4) -0.011(4)
O9W 0.053(4) 0.051(4) 0.028(3) -0.001(3) 0.022(3) 0.001(3)
O10W 0.032(3) 0.043(3) 0.043(4) 0.003(3) 0.009(3) -0.002(3)
O11W 0.074(8) 0.122(11) 0.054(7) 0.009(7) 0.029(6) -0.004(7)
O12W 0.059(6) 0.080(7) 0.072(7) -0.011(6) 0.028(6) -0.001(6)
O13W 0.068(7) 0.075(7) 0.055(6) -0.010(5) 0.015(5) -0.010(6)
O14W 0.058(6) 0.084(8) 0.051(6) 0.006(5) 0.018(5) -0.017(5)
O15W 0.042(7) 0.053(8) 0.037(7) -0.005(6) 0.013(6) 0.001(6)
O16W 0.044(7) 0.039(7) 0.053(8) -0.004(6) 0.026(6) -0.003(5)
O17W 0.046(8) 0.058(9) 0.047(8) 0.006(7) 0.008(6) 0.005(6)
O18W 0.062(10) 0.089(12) 0.072(12) 0.011(9) 0.025(9) -0.010(9)

loop_
_atom_type_symbol
_atom_type_description
_atom_type_scat_dispersion_real
_atom_type_scat_dispersion_imag
_atom_type_scat_source
C C 0.0033 0.0016 'International Tables Vol C Tables 4.2.6.8 and 6.1.1.4'
H H 0.0000 0.0000 'International Tables Vol C Tables 4.2.6.8 and 6.1.1.4'
N N 0.0061 0.0033 'International Tables Vol C Tables 4.2.6.8 and 6.1.1.4'
O O 0.0106 0.0060 'International Tables Vol C Tables 4.2.6.8 and 6.1.1.4'
P P 0.1023 0.0942 'International Tables Vol C Tables 4.2.6.8 and 6.1.1.4'
Mn Mn 0.3368 0.7283 'International Tables Vol C Tables 4.2.6.8 and 6.1.1.4'

loop_
_geom_angle_atom_site_label_1
_geom_angle_atom_site_label_2
_geom_angle_atom_site_label_3
_geom_angle
O1 Mn1 O9 99.85(11)
O1 Mn1 N2 167.91(13)
O9 Mn1 N2 91.13(13)
O1 Mn1 N1 90.37(12)
O9 Mn1 N1 169.12(12)
N2 Mn1 N1 78.37(13)
O1 Mn1 O17 97.98(11)
O9 Mn1 O17 94.01(11)
N2 Mn1 O17 86.17(13)
N1 Mn1 O17 88.18(11)
O1 Mn1 O30 92.38(11)
O9 Mn1 O30 88.83(12)
N2 Mn1 O30 82.76(13)
N1 Mn1 O30 87.04(11)
O17 Mn1 O30 168.62(11)
O2 Mn2 O12 100.59(11)
O2 Mn2 N4 169.97(12)
O12 Mn2 N4 89.10(12)
O2 Mn2 O11 95.06(9)
O12 Mn2 O11 94.47(10)
N4 Mn2 O11 86.69(11)
O2 Mn2 N3 91.21(12)
O12 Mn2 N3 165.57(12)
N4 Mn2 N3 78.83(13)
O11 Mn2 N3 92.71(11)
O2 Mn2 O32 92.03(10)
O12 Mn2 O32 92.03(11)
N4 Mn2 O32 84.97(11)
O11 Mn2 O32 169.34(10)
N3 Mn2 O32 79.16(12)
O3 Mn3 O15 99.64(10)
O3 Mn3 N6 168.57(12)
O15 Mn3 N6 91.26(12)
O3 Mn3 O14 96.63(10)
O15 Mn3 O14 93.67(11)
N6 Mn3 O14 86.02(11)
O3 Mn3 N5 91.03(12)
O15 Mn3 N5 168.20(12)
N6 Mn3 N5 77.83(13)
O14 Mn3 N5 90.07(12)
O3 Mn3 O34 93.84(10)
O15 Mn3 O34 89.34(10)
N6 Mn3 O34 82.78(11)
O14 Mn3 O34 168.47(9)
N5 Mn3 O34 84.90(11)
O5 Mn4 O16 178.26(10)
O5 Mn4 O4 88.34(9)
O16 Mn4 O4 93.25(10)
O5 Mn4 O26 91.10(10)
O16 Mn4 O26 87.64(10)
O4 Mn4 O26 160.54(10)
O5 Mn4 O1 76.96(9)
O16 Mn4 O1 101.90(10)
O4 Mn4 O1 105.98(9)
O26 Mn4 O1 92.81(10)
O5 Mn4 O7 101.50(9)
O16 Mn4 O7 79.69(9)
O4 Mn4 O7 72.11(8)
O26 Mn4 O7 88.97(9)
O1 Mn4 O7 177.66(9)
O5 Mn4 Mn5 38.58(7)
O16 Mn4 Mn5 140.38(8)
O4 Mn4 Mn5 95.79(7)
O26 Mn4 Mn5 95.85(8)
O1 Mn4 Mn5 38.63(7)
O7 Mn4 Mn5 139.65(5)
O5 Mn4 Mn8 100.31(7)
O16 Mn4 Mn8 81.40(8)
O4 Mn4 Mn8 35.62(6)
O26 Mn4 Mn8 125.89(8)
O1 Mn4 Mn8 141.29(7)
O7 Mn4 Mn8 36.97(5)
Mn5 Mn4 Mn8 125.10(2)
O5 Mn4 Mn6 53.71(7)
O16 Mn4 Mn6 127.78(7)
O4 Mn4 Mn6 35.15(6)
O26 Mn4 Mn6 142.85(8)
O1 Mn4 Mn6 90.36(7)
O7 Mn4 Mn6 87.30(5)
Mn5 Mn4 Mn6 65.168(17)
Mn8 Mn4 Mn6 60.06(2)
O1 Mn5 O5 84.53(10)
O1 Mn5 O18 168.87(11)
O5 Mn5 O18 88.44(10)
O1 Mn5 O31 97.89(11)
O5 Mn5 O31 176.28(11)
O18 Mn5 O31 88.74(11)
O1 Mn5 O36 97.29(10)
O5 Mn5 O36 92.12(9)
O18 Mn5 O36 91.57(10)
O31 Mn5 O36 90.38(10)
O1 Mn5 O10 85.27(9)
O5 Mn5 O10 83.77(9)
O18 Mn5 O10 85.40(9)
O31 Mn5 O10 93.59(10)
O36 Mn5 O10 174.95(9)
O1 Mn5 Mn4 45.43(8)
O5 Mn5 Mn4 39.38(7)
O18 Mn5 Mn4 126.34(7)
O31 Mn5 Mn4 142.63(8)
O36 Mn5 Mn4 99.94(6)
O10 Mn5 Mn4 78.72(6)
O4 Mn6 O10 93.12(9)
O4 Mn6 O20 158.89(10)
O10 Mn6 O20 87.66(10)
O4 Mn6 O6 87.71(9)
O10 Mn6 O6 177.93(9)
O20 Mn6 O6 90.88(10)
O4 Mn6 O2 104.30(9)
O10 Mn6 O2 103.37(9)
O20 Mn6 O2 96.00(10)
O6 Mn6 O2 78.24(9)
O4 Mn6 O5 73.18(8)
O10 Mn6 O5 77.93(8)
O20 Mn6 O5 86.40(9)
O6 Mn6 O5 100.52(8)
O2 Mn6 O5 177.29(8)
O4 Mn6 Mn7 95.30(7)
O10 Mn6 Mn7 141.89(6)
O20 Mn6 Mn7 97.05(8)
O6 Mn6 Mn7 39.79(6)
O2 Mn6 Mn7 38.59(6)
O5 Mn6 Mn7 139.95(6)
O4 Mn6 Mn8 35.00(6)
O10 Mn6 Mn8 127.76(7)
O20 Mn6 Mn8 141.78(8)
O6 Mn6 Mn8 53.27(7)
O2 Mn6 Mn8 89.56(7)
O5 Mn6 Mn8 87.77(5)
Mn7 Mn6 Mn8 65.12(2)
O4 Mn6 Mn4 35.67(6)
O10 Mn6 Mn4 80.57(7)
O20 Mn6 Mn4 124.33(8)
O6 Mn6 Mn4 99.07(7)
O2 Mn6 Mn4 139.67(7)
O5 Mn6 Mn4 37.94(5)
Mn7 Mn6 Mn4 124.62(3)
Mn8 Mn6 Mn4 59.604(16)
O2 Mn7 O6 86.00(10)
O2 Mn7 O21 168.12(11)
O6 Mn7 O21 87.20(10)
O2 Mn7 O33 98.26(10)
O6 Mn7 O33 175.51(11)
O21 Mn7 O33 88.82(11)
O2 Mn7 O38 93.85(10)
O6 Mn7 O38 89.94(10)
O21 Mn7 O38 95.88(11)
O33 Mn7 O38 88.39(11)
O2 Mn7 O13 84.29(9)
O6 Mn7 O13 84.71(9)
O21 Mn7 O13 85.39(10)
O33 Mn7 O13 97.06(10)
O38 Mn7 O13 174.44(9)
O2 Mn7 Mn6 45.08(7)
O6 Mn7 Mn6 41.08(7)
O21 Mn7 Mn6 126.83(8)
O33 Mn7 Mn6 143.27(8)
O38 Mn7 Mn6 95.43(7)
O13 Mn7 Mn6 79.54(6)
O7 Mn8 O4 88.90(9)
O7 Mn8 O23 89.38(9)
O4 Mn8 O23 156.67(9)
O7 Mn8 O13 178.53(10)
O4 Mn8 O13 92.57(9)
O23 Mn8 O13 89.28(9)
O7 Mn8 O3 77.53(9)
O4 Mn8 O3 106.10(9)
O23 Mn8 O3 96.22(9)
O13 Mn8 O3 102.04(9)
O7 Mn8 O6 100.79(9)
O4 Mn8 O6 73.57(8)
O23 Mn8 O6 83.91(8)
O13 Mn8 O6 79.65(8)
O3 Mn8 O6 178.31(8)
O7 Mn8 Mn9 39.01(7)
O4 Mn8 Mn9 96.96(7)
O23 Mn8 Mn9 96.27(7)
O13 Mn8 Mn9 140.64(7)
O3 Mn8 Mn9 38.67(6)
O6 Mn8 Mn9 139.64(5)
O7 Mn8 Mn4 53.29(7)
O4 Mn8 Mn4 36.23(6)
O23 Mn8 Mn4 139.81(6)
O13 Mn8 Mn4 128.16(7)
O3 Mn8 Mn4 90.04(7)
O6 Mn8 Mn4 88.78(5)
Mn9 Mn8 Mn4 65.29(3)
O7 Mn8 Mn6 100.03(7)
O4 Mn8 Mn6 35.07(6)
O23 Mn8 Mn6 122.86(6)
O13 Mn8 Mn6 81.20(7)
O3 Mn8 Mn6 140.90(7)
O6 Mn8 Mn6 38.95(5)
Mn9 Mn8 Mn6 125.49(2)
Mn4 Mn8 Mn6 60.33(2)
O3 Mn9 O7 82.69(10)
O3 Mn9 O35 99.67(11)
O7 Mn9 O35 177.12(12)
O3 Mn9 O24 168.50(11)
O7 Mn9 O24 89.12(10)
O35 Mn9 O24 88.31(12)
O3 Mn9 O40 90.92(10)
O7 Mn9 O40 90.95(10)
O35 Mn9 O40 90.67(11)
O24 Mn9 O40 97.30(11)
O3 Mn9 O16 83.95(9)
O7 Mn9 O16 83.44(9)
O35 Mn9 O16 95.13(11)
O24 Mn9 O16 87.12(10)
O40 Mn9 O16 172.83(9)
O3 Mn9 Mn8 44.83(7)
O7 Mn9 Mn8 38.03(6)
O35 Mn9 Mn8 144.15(9)
O24 Mn9 Mn8 126.05(8)
O40 Mn9 Mn8 94.16(7)
O16 Mn9 Mn8 78.66(6)
O8 Mn10 O37 168.12(11)
O8 Mn10 O5 84.11(9)
O37 Mn10 O5 98.17(10)
O8 Mn10 O27 88.02(10)
O37 Mn10 O27 89.75(10)
O5 Mn10 O27 172.06(10)
O8 Mn10 O19 91.04(10)
O37 Mn10 O19 100.61(11)
O5 Mn10 O19 89.63(10)
O27 Mn10 O19 89.50(10)
O8 Mn10 P7 60.92(7)
O37 Mn10 P7 117.16(8)
O5 Mn10 P7 144.62(7)
O27 Mn10 P7 27.45(7)
O19 Mn10 P7 85.99(8)
O8 Mn10 Mn11 31.17(7)
O37 Mn10 Mn11 159.50(8)
O5 Mn10 Mn11 89.82(7)
O27 Mn10 Mn11 82.89(7)
O19 Mn10 Mn11 60.39(6)
P7 Mn10 Mn11 57.74(2)
O8 Mn10 Mn12 31.75(7)
O37 Mn10 Mn12 136.49(9)
O5 Mn10 Mn12 95.74(7)
O27 Mn10 Mn12 77.95(7)
O19 Mn10 Mn12 120.55(7)
P7 Mn10 Mn12 57.68(3)
Mn11 Mn10 Mn12 60.474(18)
O8 Mn11 O6 84.28(9)
O8 Mn11 O39 160.58(10)
O6 Mn11 O39 98.09(10)
O8 Mn11 O28 88.09(9)
O6 Mn11 O28 171.13(10)
O39 Mn11 O28 90.61(10)
O8 Mn11 O22 94.35(11)
O6 Mn11 O22 87.09(10)
O39 Mn11 O22 105.01(12)
O28 Mn11 O22 88.99(11)
O8 Mn11 Mn10 31.09(6)
O6 Mn11 Mn10 97.73(7)
O39 Mn11 Mn10 130.06(8)
O28 Mn11 Mn10 77.76(7)
O22 Mn11 Mn10 122.85(9)
O8 Mn11 Mn12 31.22(7)
O6 Mn11 Mn12 87.88(7)
O39 Mn11 Mn12 166.94(8)
O28 Mn11 Mn12 83.25(7)
O22 Mn11 Mn12 63.52(9)
Mn10 Mn11 Mn12 59.85(2)
O8 Mn12 O41 162.30(10)
O8 Mn12 O29 86.65(10)
O41 Mn12 O29 90.04(11)
O8 Mn12 O7 85.35(9)
O41 Mn12 O7 97.79(10)
O29 Mn12 O7 171.98(11)
O8 Mn12 O25 90.31(10)
O41 Mn12 O25 107.09(11)
O29 Mn12 O25 90.09(11)
O7 Mn12 O25 89.31(10)
O8 Mn12 Mn10 31.27(6)
O41 Mn12 Mn10 164.17(8)
O29 Mn12 Mn10 81.91(8)
O7 Mn12 Mn10 90.90(7)
O25 Mn12 Mn10 59.59(7)
O8 Mn12 Mn11 30.82(6)
O41 Mn12 Mn11 131.66(8)
O29 Mn12 Mn11 76.80(8)
O7 Mn12 Mn11 96.53(7)
O25 Mn12 Mn11 119.02(7)
Mn10 Mn12 Mn11 59.67(2)
Mn1 O1 Mn5 127.07(14)
Mn1 O1 Mn4 124.94(12)
Mn5 O1 Mn4 95.95(10)
Mn2 O2 Mn7 126.29(12)
Mn2 O2 Mn6 126.33(11)
Mn7 O2 Mn6 96.33(10)
Mn3 O3 Mn9 126.25(13)
Mn3 O3 Mn8 126.77(12)
Mn9 O3 Mn8 96.50(10)
Mn8 O4 Mn6 109.93(10)
Mn8 O4 Mn4 108.15(10)
Mn6 O4 Mn4 109.18(10)
Mn5 O5 Mn4 102.04(11)
Mn5 O5 Mn10 126.08(11)
Mn4 O5 Mn10 118.95(12)
Mn5 O5 Mn6 95.11(9)
Mn4 O5 Mn6 88.34(8)
Mn10 O5 Mn6 118.02(10)
Mn11 O6 Mn7 127.84(12)
Mn11 O6 Mn6 117.09(11)
Mn7 O6 Mn6 99.12(10)
Mn11 O6 Mn8 121.34(11)
Mn7 O6 Mn8 94.64(9)
Mn6 O6 Mn8 87.78(8)
Mn8 O7 Mn9 102.96(10)
Mn8 O7 Mn12 119.26(12)
Mn9 O7 Mn12 124.44(12)
Mn8 O7 Mn4 89.74(8)
Mn9 O7 Mn4 95.20(9)
Mn12 O7 Mn4 117.81(10)
Mn10 O8 Mn11 117.74(11)
Mn10 O8 Mn12 116.99(12)
Mn11 O8 Mn12 117.96(11)
P1 O9 Mn1 136.81(16)
P1 O10 Mn6 127.28(13)
P1 O10 Mn5 125.58(12)
Mn6 O10 Mn5 101.12(9)
P1 O11 Mn2 140.89(15)
P2 O12 Mn2 136.24(15)
P2 O13 Mn8 129.41(13)
P2 O13 Mn7 126.15(13)
Mn8 O13 Mn7 99.46(10)
P2 O14 Mn3 139.14(15)
P3 O15 Mn3 137.46(16)
P3 O16 Mn4 131.16(16)
P3 O16 Mn9 124.57(14)
Mn4 O16 Mn9 98.99(10)
P3 O17 Mn1 138.30(16)
P4 O18 Mn5 125.78(15)
P4 O19 Mn10 119.20(14)
P4 O20 Mn6 124.39(15)
P5 O21 Mn7 124.50(15)
P5 O22 Mn11 122.06(16)
P5 O23 Mn8 124.37(12)
P6 O24 Mn9 124.67(16)
P6 O25 Mn12 120.87(14)
P6 O26 Mn4 120.88(15)
P7 O27 Mn10 116.36(13)
P7 O28 Mn11 116.01(13)
P7 O29 Mn12 118.72(16)
C73 O30 Mn1 124.98(19)
C73 O31 Mn5 133.31(18)
C80 O32 Mn2 124.78(19)
C80 O33 Mn7 133.3(2)
C87 O34 Mn3 125.40(18)
C87 O35 Mn9 132.42(19)
C94 O36 Mn5 125.1(2)
C94 O37 Mn10 134.80(18)
C101 O38 Mn7 134.15(18)
C101 O39 Mn11 132.03(16)
C108 O40 Mn9 129.26(17)
C108 O41 Mn12 132.91(17)
C1 N1 C5 121.1(3)
C1 N1 Mn1 125.2(2)
C5 N1 Mn1 113.76(19)
C6 N2 C10 122.2(3)
C6 N2 Mn1 116.1(2)
C10 N2 Mn1 121.7(2)
C11 N3 C15 119.6(3)
C11 N3 Mn2 125.8(2)
C15 N3 Mn2 114.11(18)
C16 N4 C20 121.8(3)
C16 N4 Mn2 115.29(18)
C20 N4 Mn2 122.81(19)
C21 N5 C25 121.4(3)
C21 N5 Mn3 124.0(2)
C25 N5 Mn3 114.6(2)
C26 N6 C30 119.2(3)
C26 N6 Mn3 117.1(2)
C30 N6 Mn3 123.31(19)
O11 P1 O9 113.27(15)
O11 P1 O10 111.60(13)
O9 P1 O10 110.45(13)
O11 P1 C31 110.24(13)
O9 P1 C31 105.47(13)
O10 P1 C31 105.34(13)
O14 P2 O12 111.97(14)
O14 P2 O13 112.80(13)
O12 P2 O13 109.83(13)
O14 P2 C37 108.64(13)
O12 P2 C37 106.27(13)
O13 P2 C37 107.00(13)
O17 P3 O15 111.60(15)
O17 P3 O16 111.25(14)
O15 P3 O16 109.95(14)
O17 P3 C43 110.46(12)
O15 P3 C43 107.03(11)
O16 P3 C43 106.33(12)
O20 P4 O19 110.56(13)
O20 P4 O18 111.42(14)
O19 P4 O18 111.83(14)
O20 P4 C49 108.07(11)
O19 P4 C49 108.34(12)
O18 P4 C49 106.40(10)
O22 P5 O23 113.03(15)
O22 P5 O21 111.21(15)
O23 P5 O21 110.26(13)
O22 P5 C55 109.13(12)
O23 P5 C55 105.96(12)
O21 P5 C55 106.93(12)
O25 P6 O26 109.83(14)
O25 P6 O24 111.26(15)
O26 P6 O24 113.26(15)
O25 P6 C61 106.97(12)
O26 P6 C61 104.00(11)
O24 P6 C61 111.10(11)
O27 P7 O29 112.59(14)
O27 P7 O28 112.17(14)
O29 P7 O28 112.34(14)
O27 P7 C67 108.16(13)
O29 P7 C67 104.95(14)
O28 P7 C67 106.06(15)
O29 P7 Mn10 96.97(11)
O28 P7 Mn10 90.90(10)
C67 P7 Mn10 144.12(12)
N1 C1 C2 120.6(4)
N1 C1 H1 119.7
C2 C1 H1 119.7
C1 C2 C3 118.2(5)
C1 C2 H2 120.9
C3 C2 H2 120.9
C4 C3 C2 119.3(5)
C4 C3 H3 120.3
C2 C3 H3 120.3
C3 C4 C5 123.0(5)
C3 C4 H4 118.5
C5 C4 H4 118.5
N1 C5 C4 117.9(4)
N1 C5 C6 116.1(3)
C4 C5 C6 125.9(4)
N2 C6 C7 119.8(4)
N2 C6 C5 115.6(3)
C7 C6 C5 124.7(4)
C6 C7 C8 118.9(4)
C6 C7 H7 120.5
C8 C7 H7 120.5
C9 C8 C7 120.1(4)
C9 C8 H8 120.0
C7 C8 H8 120.0
C8 C9 C10 119.5(4)
C8 C9 H9 120.2
C10 C9 H9 120.2
N2 C10 C9 119.5(4)
N2 C10 H10 120.2
C9 C10 H10 120.2
N3 C11 C12 120.4(4)
N3 C11 H11 119.8
C12 C11 H11 119.8
C11 C12 C13 119.7(4)
C11 C12 H12 120.1
C13 C12 H12 120.1
C14 C13 C12 119.9(4)
C14 C13 H13 120.0
C12 C13 H13 120.0
C13 C14 C15 118.9(5)
C13 C14 H14 120.5
C15 C14 H14 120.5
N3 C15 C14 121.4(4)
N3 C15 C16 114.8(3)
C14 C15 C16 123.8(4)
N4 C16 C15 116.3(3)
N4 C16 C17 117.6(4)
C15 C16 C17 126.1(4)
C18 C17 C16 121.1(4)
C18 C17 H17 119.5
C16 C17 H17 119.5
C19 C18 C17 120.6(4)
C19 C18 H18 119.7
C17 C18 H18 119.7
C18 C19 C20 120.3(4)
C18 C19 H19 119.8
C20 C19 H19 119.8
N4 C20 C19 118.6(4)
N4 C20 H20 120.7
C19 C20 H20 120.7
N5 C21 C22 119.6(4)
N5 C21 H21 120.2
C22 C21 H21 120.2
C21 C22 C23 119.9(5)
C21 C22 H22 120.1
C23 C22 H22 120.1
C24 C23 C22 118.6(5)
C24 C23 H23 120.7
C22 C23 H23 120.7
C25 C24 C23 121.2(5)
C25 C24 H24 119.4
C23 C24 H24 119.4
C24 C25 N5 119.3(4)
C24 C25 C26 126.1(4)
N5 C25 C26 114.5(4)
N6 C26 C27 122.2(4)
N6 C26 C25 115.6(3)
C27 C26 C25 122.2(4)
C26 C27 C28 118.1(4)
C26 C27 H27 121.0
C28 C27 H27 121.0
C29 C28 C27 120.3(4)
C29 C28 H28 119.9
C27 C28 H28 119.9
C28 C29 C30 119.7(5)
C28 C29 H29 120.1
C30 C29 H29 120.1
N6 C30 C29 120.5(4)
N6 C30 H30 119.8
C29 C30 H30 119.8
C36 C31 C32 133.3(4)
C36 C31 P1 114.1(3)
C32 C31 P1 112.3(3)
C33 C32 C31 112.8(4)
C33 C32 H32A 109.0
C31 C32 H32A 109.0
C33 C32 H32B 109.0
C31 C32 H32B 109.0
H32A C32 H32B 107.8
C32 C33 C34 108.4(4)
C32 C33 H33A 110.0
C34 C33 H33A 110.0
C32 C33 H33B 110.0
C34 C33 H33B 110.0
H33A C33 H33B 108.4
C35 C34 C33 107.2(5)
C35 C34 H34A 110.3
C33 C34 H34A 110.3
C35 C34 H34B 110.3
C33 C34 H34B 110.3
H34A C34 H34B 108.5
C34 C35 C36 118.8(4)
C34 C35 H35A 107.6
C36 C35 H35A 107.6
C34 C35 H35B 107.6
C36 C35 H35B 107.6
H35A C35 H35B 107.0
C31 C36 C35 106.3(4)
C31 C36 H36 126.9
C35 C36 H36 126.9
C42 C37 C38 123.2(4)
C42 C37 P2 122.5(3)
C38 C37 P2 113.9(3)
C39 C38 C37 108.3(4)
C39 C38 H38A 110.0
C37 C38 H38A 110.0
C39 C38 H38B 110.0
C37 C38 H38B 110.0
H38A C38 H38B 108.4
C38 C39 C40 111.9(4)
C38 C39 H39A 109.2
C40 C39 H39A 109.2
C38 C39 H39B 109.2
C40 C39 H39B 109.2
H39A C39 H39B 107.9
C39 C40 C41 111.6(4)
C39 C40 H40A 109.3
C41 C40 H40A 109.3
C39 C40 H40B 109.3
C41 C40 H40B 109.3
H40A C40 H40B 108.0
C42 C41 C40 107.7(4)
C42 C41 H41A 110.2
C40 C41 H41A 110.2
C42 C41 H41B 110.2
C40 C41 H41B 110.2
H41A C41 H41B 108.5
C37 C42 C41 125.9(4)
C37 C42 H42 117.0
C41 C42 H42 117.0
C48 C43 C44 125.3(4)
C48 C43 P3 119.4(3)
C44 C43 P3 115.2(3)
C43 C44 C45 108.7(4)
C43 C44 H44A 110.0
C45 C44 H44A 110.0
C43 C44 H44B 110.0
C45 C44 H44B 110.0
H44A C44 H44B 108.3
C46 C45 C44 117.8(3)
C46 C45 H45A 107.9
C44 C45 H45A 107.9
C46 C45 H45B 107.9
C44 C45 H45B 107.9
H45A C45 H45B 107.2
C45 C46 C47 111.0(4)
C45 C46 H46A 109.4
C47 C46 H46A 109.4
C45 C46 H46B 109.4
C47 C46 H46B 109.4
H46A C46 H46B 108.0
C46 C47 C48 112.5(4)
C46 C47 H47A 109.1
C48 C47 H47A 109.1
C46 C47 H47B 109.1
C48 C47 H47B 109.1
H47A C47 H47B 107.8
C43 C48 C47 122.6(4)
C43 C48 H48 118.7
C47 C48 H48 118.7
C54 C49 C50 122.6(3)
C54 C49 P4 121.6(3)
C50 C49 P4 115.8(2)
C51 C50 C49 114.3(3)
C51 C50 H50A 108.7
C49 C50 H50A 108.7
C51 C50 H50B 108.7
C49 C50 H50B 108.7
H50A C50 H50B 107.6
C50 C51 C52 105.2(3)
C50 C51 H51A 110.7
C52 C51 H51A 110.7
C50 C51 H51F 110.7
C52 C51 H51F 110.7
H51A C51 H51F 108.8
C53 C52 C51 115.2(4)
C53 C52 H52A 108.5
C51 C52 H52A 108.5
C53 C52 H52B 108.5
C51 C52 H52B 108.5
H52A C52 H52B 107.5
C52 C53 C54 110.6(4)
C52 C53 H53A 109.5
C54 C53 H53A 109.5
C52 C53 H53B 109.5
C54 C53 H53B 109.5
H53A C53 H53B 108.1
C49 C54 C53 122.3(4)
C49 C54 H54 118.9
C53 C54 H54 118.9
C60 C55 C56 125.5(4)
C60 C55 P5 118.4(3)
C56 C55 P5 116.1(3)
C57 C56 C55 108.4(4)
C57 C56 H56A 110.0
C55 C56 H56A 110.0
C57 C56 H56B 110.0
C55 C56 H56B 110.0
H56A C56 H56B 108.4
C56 C57 C58 108.5(3)
C56 C57 H57A 110.0
C58 C57 H57A 110.0
C56 C57 H57B 110.0
C58 C57 H57B 110.0
H57A C57 H57B 108.4
C59 C58 C57 110.3(4)
C59 C58 H58A 109.6
C57 C58 H58A 109.6
C59 C58 H58B 109.6
C57 C58 H58B 109.6
H58A C58 H58B 108.1
C58 C59 C60 112.1(4)
C58 C59 H59A 109.2
C60 C59 H59A 109.2
C58 C59 H59B 109.2
C60 C59 H59B 109.2
H59A C59 H59B 107.9
C55 C60 C59 121.5(4)
C55 C60 H60 119.2
C59 C60 H60 119.2
C66 C61 C62 123.7(3)
C66 C61 P6 120.4(3)
C62 C61 P6 115.1(2)
C61 C62 C63 122.6(3)
C61 C62 H62A 106.7
C63 C62 H62A 106.7
C61 C62 H62B 106.7
C63 C62 H62B 106.7
H62A C62 H62B 106.6
C62 C63 C64 94.4(3)
C62 C63 H63A 112.8
C64 C63 H63A 112.8
C62 C63 H63B 112.8
C64 C63 H63B 112.8
H63A C63 H63B 110.3
C65 C64 C63 121.0(4)
C65 C64 H64A 107.1
C63 C64 H64A 107.1
C65 C64 H64B 107.1
C63 C64 H64B 107.1
H64A C64 H64B 106.8
C64 C65 C66 101.5(3)
C64 C65 H65A 111.5
C66 C65 H65A 111.5
C64 C65 H65B 111.5
C66 C65 H65B 111.5
H65A C65 H65B 109.3
C61 C66 C65 115.8(4)
C61 C66 H66 122.1
C65 C66 H66 122.1
C72 C67 C68 124.1(4)
C72 C67 P7 117.5(3)
C68 C67 P7 115.0(3)
C67 C68 C69 108.5(4)
C67 C68 H68A 110.0
C69 C68 H68A 110.0
C67 C68 H68B 110.0
C69 C68 H68B 110.0
H68A C68 H68B 108.4
C70 C69 C68 118.6(4)
C70 C69 H69A 107.7
C68 C69 H69A 107.7
C70 C69 H69B 107.7
C68 C69 H69B 107.7
H69A C69 H69B 107.1
C69 C70 C71 110.1(4)
C69 C70 H70A 109.6
C71 C70 H70A 109.6
C69 C70 H70B 109.6
C71 C70 H70B 109.6
H70A C70 H70B 108.2
C72 C71 C70 103.6(4)
C72 C71 H71A 111.0
C70 C71 H71A 111.0
C72 C71 H71B 111.0
C70 C71 H71B 111.0
H71A C71 H71B 109.0
C67 C72 C71 123.4(4)
C67 C72 H72 118.3
C71 C72 H72 118.3
O31 C73 O30 129.1(3)
O31 C73 C74 113.4(3)
O30 C73 C74 117.4(3)
C79 C74 C75 119.2(4)
C79 C74 C73 119.6(4)
C75 C74 C73 121.1(4)
C76 C75 C74 120.8(4)
C76 C75 H75 119.6
C74 C75 H75 119.6
C77 C76 C75 119.7(4)
C77 C76 H76 120.1
C75 C76 H76 120.2
C76 C77 C78 120.2(4)
C76 C77 H77 119.9
C78 C77 H77 119.9
C77 C78 C79 119.9(5)
C77 C78 H78 120.0
C79 C78 H78 120.0
C74 C79 C78 120.2(5)
C74 C79 H79 119.9
C78 C79 H79 119.9
O32 C80 O33 128.7(3)
O32 C80 C81 115.9(3)
O33 C80 C81 115.3(4)
C86 C81 C82 119.8(4)
C86 C81 C80 120.9(4)
C82 C81 C80 119.2(4)
C81 C82 C83 119.9(4)
C81 C82 H82 120.1
C83 C82 H82 120.1
C84 C83 C82 119.0(5)
C84 C83 H83 120.5
C82 C83 H83 120.5
C85 C84 C83 121.7(5)
C85 C84 H84 119.1
C83 C84 H84 119.1
C84 C85 C86 118.4(4)
C84 C85 H85 120.8
C86 C85 H85 120.8
C85 C86 C81 121.1(4)
C85 C86 H86 119.4
C81 C86 H86 119.4
O34 C87 O35 129.6(3)
O34 C87 C88 117.5(3)
O35 C87 C88 112.8(3)
C93 C88 C89 121.4(4)
C93 C88 C87 121.5(4)
C89 C88 C87 116.7(4)
C90 C89 C88 119.4(4)
C90 C89 H89 120.3
C88 C89 H89 120.3
C89 C90 C91 121.3(5)
C89 C90 H90 119.3
C91 C90 H90 119.3
C90 C91 C92 120.0(5)
C90 C91 H91 120.0
C92 C91 H91 120.0
C91 C92 C93 118.2(5)
C91 C92 H92 120.9
C93 C92 H92 120.9
C88 C93 C92 119.6(4)
C88 C93 H93 120.2
C92 C93 H93 120.2
O36 C94 O37 130.4(3)
O36 C94 C95 114.1(4)
O37 C94 C95 115.3(3)
C96 C95 C100 120.7(4)
C96 C95 C94 121.8(4)
C100 C95 C94 117.4(4)
C95 C96 C97 119.9(4)
C95 C96 H96 120.0
C97 C96 H96 120.0
C98 C97 C96 119.4(5)
C98 C97 H97 120.3
C96 C97 H97 120.3
C99 C98 C97 119.5(5)
C99 C98 H98 120.2
C97 C98 H98 120.2
C100 C99 C98 121.6(5)
C100 C99 H99 119.2
C98 C99 H99 119.2
C99 C100 C95 118.9(5)
C99 C100 H100 120.6
C95 C100 H100 120.6
O38 C101 O39 125.0(3)
O38 C101 C102 121.4(3)
O39 C101 C102 113.6(3)
C103 C102 C107 117.7(3)
C103 C102 C101 118.2(3)
C107 C102 C101 123.9(3)
C104 C103 C102 121.3(4)
C104 C103 H103 119.3
C102 C103 H103 119.3
C105 C104 C103 120.1(3)
C105 C104 H104 120.0
C103 C104 H104 120.0
C106 C105 C104 119.8(3)
C106 C105 H105 120.1
C104 C105 H105 120.1
C105 C106 C107 120.3(4)
C105 C106 H106 119.8
C107 C106 H106 119.8
C106 C107 C102 120.8(4)
C106 C107 H107 119.6
C102 C107 H107 119.6
O40 C108 O41 127.2(3)
O40 C108 C109 117.9(3)
O41 C108 C109 115.0(3)
C110 C109 C114 119.5(4)
C110 C109 C108 121.0(4)
C114 C109 C108 119.5(3)
C109 C110 C111 121.6(4)
C109 C110 H110 119.2
C111 C110 H110 119.2
C112 C111 C110 117.7(4)
C112 C111 H111 121.1
C110 C111 H111 121.1
C113 C112 C111 121.9(4)
C113 C112 H112 119.1
C111 C112 H112 119.1
C112 C113 C114 119.1(4)
C112 C113 H113 120.5
C114 C113 H113 120.5
C109 C114 C113 120.1(3)
C109 C114 H114 120.0
C113 C114 H114 120.0
O2W O1W H1WA 145.4
O2W O1W H1WB 70.7
H1WA O1W H1WB 109.5
H1WA O1W H2WA 123.0
H1WB O1W H2WA 74.6
O1W O2W H2WB 109.3
H2WA O2W H2WB 109.5
H3WA O3W H3WB 109.5
H4WA O4W H4WB 109.5
H5WA O5W H5WB 109.5
H6WA O6W H6WB 109.5
H7WA O7W H7WB 109.5
H8WA O8W H8WB 109.5
H9WA O9W H9WB 109.5
H10E O10W H10F 109.5
H11E O11W H11F 109.5
H12E O12W H12F 109.5
H13E O13W H13F 109.8
H14E O14W H14F 109.5
H15E O15W H15F 109.5
H16E O16W H16F 109.5
H17E O17W H17F 109.5
H18E O18W H18F 109.5

loop_
_geom_bond_atom_site_label_1
_geom_bond_atom_site_label_2
_geom_bond_distance
Mn1 O1 1.827(2)
Mn1 O9 1.950(3)
Mn1 N2 2.047(3)
Mn1 N1 2.086(3)
Mn1 O17 2.095(3)
Mn1 O30 2.168(3)
Mn2 O2 1.834(2)
Mn2 O12 1.938(3)
Mn2 N4 2.039(3)
Mn2 O11 2.063(2)
Mn2 N3 2.068(3)
Mn2 O32 2.227(3)
Mn3 O3 1.832(2)
Mn3 O15 1.914(3)
Mn3 N6 2.018(3)
Mn3 O14 2.071(3)
Mn3 N5 2.082(4)
Mn3 O34 2.161(2)
Mn4 O5 1.924(2)
Mn4 O16 1.924(2)
Mn4 O4 1.931(2)
Mn4 O26 1.947(2)
Mn4 O1 2.124(3)
Mn4 O7 2.489(2)
Mn4 Mn5 2.9653(10)
Mn4 Mn8 3.1043(9)
Mn4 Mn6 3.1272(10)
Mn5 O1 1.861(2)
Mn5 O5 1.891(2)
Mn5 O18 1.927(3)
Mn5 O31 1.945(3)
Mn5 O36 2.226(2)
Mn5 O10 2.322(2)
Mn6 O4 1.906(2)
Mn6 O10 1.917(2)
Mn6 O20 1.927(2)
Mn6 O6 1.962(2)
Mn6 O2 2.100(2)
Mn6 O5 2.522(2)
Mn6 Mn7 2.9482(9)
Mn6 Mn8 3.1188(10)
Mn7 O2 1.850(2)
Mn7 O6 1.911(2)
Mn7 O21 1.915(3)
Mn7 O33 1.940(3)
Mn7 O38 2.180(2)
Mn7 O13 2.332(2)
Mn8 O7 1.867(2)
Mn8 O4 1.903(2)
Mn8 O23 1.931(2)
Mn8 O13 1.938(2)
Mn8 O3 2.096(2)
Mn8 O6 2.501(2)
Mn8 Mn9 2.9535(10)
Mn9 O3 1.857(2)
Mn9 O7 1.908(2)
Mn9 O35 1.932(3)
Mn9 O24 1.937(3)
Mn9 O40 2.166(3)
Mn9 O16 2.360(3)
Mn10 O8 1.860(2)
Mn10 O37 1.903(2)
Mn10 O5 1.936(2)
Mn10 O27 1.947(2)
Mn10 O19 2.099(2)
Mn10 P7 2.9546(13)
Mn10 Mn11 3.1880(11)
Mn10 Mn12 3.1939(11)
Mn11 O8 1.864(2)
Mn11 O6 1.887(2)
Mn11 O39 1.933(2)
Mn11 O28 1.939(2)
Mn11 O22 2.046(3)
Mn11 Mn12 3.2138(10)
Mn12 O8 1.886(2)
Mn12 O41 1.895(3)
Mn12 O29 1.920(3)
Mn12 O7 1.922(2)
Mn12 O25 2.076(3)
O9 P1 1.521(3)
O10 P1 1.573(2)
O11 P1 1.489(2)
O12 P2 1.525(3)
O13 P2 1.543(2)
O14 P2 1.499(3)
O15 P3 1.540(3)
O16 P3 1.547(2)
O17 P3 1.501(3)
O18 P4 1.550(3)
O19 P4 1.548(3)
O20 P4 1.521(3)
O21 P5 1.556(3)
O22 P5 1.510(3)
O23 P5 1.528(2)
O24 P6 1.539(3)
O25 P6 1.533(3)
O26 P6 1.537(3)
O27 P7 1.520(3)
O28 P7 1.558(3)
O29 P7 1.528(3)
O30 C73 1.229(4)
O31 C73 1.215(4)
O32 C80 1.221(4)
O33 C80 1.228(4)
O34 C87 1.221(4)
O35 C87 1.239(4)
O36 C94 1.210(4)
O37 C94 1.234(4)
O38 C101 1.187(3)
O39 C101 1.298(3)
O40 C108 1.232(4)
O41 C108 1.293(3)
N1 C1 1.377(5)
N1 C5 1.382(4)
N2 C6 1.364(4)
N2 C10 1.373(4)
N3 C11 1.376(4)
N3 C15 1.392(4)
N4 C16 1.372(4)
N4 C20 1.384(4)
N5 C21 1.376(6)
N5 C25 1.380(4)
N6 C26 1.358(5)
N6 C30 1.393(5)
P1 C31 1.789(4)
P2 C37 1.785(4)
P3 C43 1.795(4)
P4 C49 1.803(3)
P5 C55 1.798(4)
P6 C61 1.812(3)
P7 C67 1.819(4)
C1 C2 1.406(6)
C1 H1 0.9300
C2 C3 1.410(7)
C2 H2 0.9300
C3 C4 1.362(7)
C3 H3 0.9300
C4 C5 1.383(6)
C4 H4 0.9300
C5 C6 1.414(6)
C6 C7 1.408(6)
C7 C8 1.417(6)
C7 H7 0.9300
C8 C9 1.389(6)
C8 H8 0.9300
C9 C10 1.410(6)
C9 H9 0.9300
C10 H10 0.9300
C11 C12 1.383(6)
C11 H11 0.9300
C12 C13 1.423(7)
C12 H12 0.9300
C13 C14 1.380(7)
C13 H13 0.9300
C14 C15 1.393(6)
C14 H14 0.9300
C15 C16 1.410(6)
C16 C17 1.432(6)
C17 C18 1.358(6)
C17 H17 0.9300
C18 C19 1.356(6)
C18 H18 0.9300
C19 C20 1.422(6)
C19 H19 0.9300
C20 H20 0.9300
C21 C22 1.380(7)
C21 H21 0.9300
C22 C23 1.409(7)
C22 H22 0.9300
C23 C24 1.393(7)
C23 H23 0.9300
C24 C25 1.362(6)
C24 H24 0.9300
C25 C26 1.411(6)
C26 C27 1.402(6)
C27 C28 1.410(6)
C27 H27 0.9300
C28 C29 1.381(7)
C28 H28 0.9300
C29 C30 1.399(6)
C29 H29 0.9300
C30 H30 0.9300
C31 C36 1.343(5)
C31 C32 1.531(6)
C32 C33 1.477(6)
C32 H32A 0.9700
C32 H32B 0.9700
C33 C34 1.550(6)
C33 H33A 0.9700
C33 H33B 0.9700
C34 C35 1.487(7)
C34 H34A 0.9700
C34 H34B 0.9700
C35 C36 1.502(6)
C35 H35A 0.9700
C35 H35B 0.9700
C36 H36 0.9300
C37 C42 1.333(5)
C37 C38 1.530(5)
C38 C39 1.509(6)
C38 H38A 0.9700
C38 H38B 0.9700
C39 C40 1.525(7)
C39 H39A 0.9700
C39 H39B 0.9700
C40 C41 1.533(6)
C40 H40A 0.9700
C40 H40B 0.9700
C41 C42 1.504(5)
C41 H41A 0.9700
C41 H41B 0.9700
C42 H42 0.9300
C43 C48 1.320(5)
C43 C44 1.516(6)
C44 C45 1.527(6)
C44 H44A 0.9700
C44 H44B 0.9700
C45 C46 1.490(6)
C45 H45A 0.9700
C45 H45B 0.9700
C46 C47 1.510(6)
C46 H46A 0.9700
C46 H46B 0.9700
C47 C48 1.527(5)
C47 H47A 0.9700
C47 H47B 0.9700
C48 H48 0.9300
C49 C54 1.298(5)
C49 C50 1.537(5)
C50 C51 1.506(5)
C50 H50A 0.9700
C50 H50B 0.9700
C51 C52 1.507(6)
C51 H51A 0.9700
C51 H51F 0.9700
C52 C53 1.497(6)
C52 H52A 0.9700
C52 H52B 0.9700
C53 C54 1.521(5)
C53 H53A 0.9700
C53 H53B 0.9700
C54 H54 0.9300
C55 C60 1.307(6)
C55 C56 1.515(5)
C56 C57 1.514(6)
C56 H56A 0.9700
C56 H56B 0.9700
C57 C58 1.530(6)
C57 H57A 0.9700
C57 H57B 0.9700
C58 C59 1.515(6)
C58 H58A 0.9700
C58 H58B 0.9700
C59 C60 1.518(6)
C59 H59A 0.9700
C59 H59B 0.9700
C60 H60 0.9300
C61 C66 1.314(5)
C61 C62 1.493(5)
C62 C63 1.518(5)
C62 H62A 0.9700
C62 H62B 0.9700
C63 C64 1.521(6)
C63 H63A 0.9700
C63 H63B 0.9700
C64 C65 1.488(5)
C64 H64A 0.9700
C64 H64B 0.9700
C65 C66 1.518(5)
C65 H65A 0.9700
C65 H65B 0.9700
C66 H66 0.9300
C67 C72 1.323(6)
C67 C68 1.487(6)
C68 C69 1.520(6)
C68 H68A 0.9700
C68 H68B 0.9700
C69 C70 1.506(7)
C69 H69A 0.9700
C69 H69B 0.9700
C70 C71 1.535(7)
C70 H70A 0.9700
C70 H70B 0.9700
C71 C72 1.502(7)
C71 H71A 0.9700
C71 H71B 0.9700
C72 H72 0.9300
C73 C74 1.510(5)
C74 C79 1.386(6)
C74 C75 1.391(6)
C75 C76 1.390(6)
C75 H75 0.9300
C76 C77 1.381(6)
C76 H76 0.9300
C77 C78 1.387(6)
C77 H77 0.9300
C78 C79 1.398(7)
C78 H78 0.9300
C79 H79 0.9300
C80 C81 1.504(6)
C81 C86 1.386(6)
C81 C82 1.388(6)
C82 C83 1.394(7)
C82 H82 0.9300
C83 C84 1.394(7)
C83 H83 0.9300
C84 C85 1.378(7)
C84 H84 0.9300
C85 C86 1.386(7)
C85 H85 0.9300
C86 H86 0.9300
C87 C88 1.517(5)
C88 C93 1.361(6)
C88 C89 1.404(6)
C89 C90 1.356(7)
C89 H89 0.9300
C90 C91 1.393(7)
C90 H90 0.9300
C91 C92 1.404(7)
C91 H91 0.9300
C92 C93 1.431(7)
C92 H92 0.9300
C93 H93 0.9300
C94 C95 1.524(5)
C95 C96 1.379(6)
C95 C100 1.399(6)
C96 C97 1.401(7)
C96 H96 0.9300
C97 C98 1.393(8)
C97 H97 0.9300
C98 C99 1.388(7)
C98 H98 0.9300
C99 C100 1.371(6)
C99 H99 0.9300
C100 H100 0.9300
C101 C102 1.490(5)
C102 C103 1.387(5)
C102 C107 1.401(5)
C103 C104 1.383(5)
C103 H103 0.9300
C104 C105 1.381(5)
C104 H104 0.9300
C105 C106 1.371(5)
C105 H105 0.9300
C106 C107 1.387(5)
C106 H106 0.9300
C107 H107 0.9300
C108 C109 1.494(5)
C109 C110 1.379(5)
C109 C114 1.389(5)
C110 C111 1.397(6)
C110 H110 0.9300
C111 C112 1.390(6)
C111 H111 0.9300
C112 C113 1.377(5)
C112 H112 0.9300
C113 C114 1.402(5)
C113 H113 0.9300
C114 H114 0.9300
O1W O2W 1.749(11)
O1W H1WA 0.8498
O1W H1WB 0.8499
O1W H2WA 1.0890
O2W H2WA 0.8500
O2W H2WB 0.8502
O3W H3WA 0.8500
O3W H3WB 0.8500
O4W H4WA 0.8500
O4W H4WB 0.8500
O5W H5WA 0.8500
O5W H5WB 0.8502
O6W H6WA 0.8502
O6W H6WB 0.8501
O7W H7WA 0.8499
O7W H7WB 0.8501
O8W H8WA 0.8498
O8W H8WB 0.8500
O9W H9WA 0.8498
O9W H9WB 0.8501
O10W H10E 0.8500
O10W H10F 0.8501
O11W H11E 0.8500
O11W H11F 0.8499
O12W H12E 0.8499
O12W H12F 0.8500
O13W H13E 0.8500
O13W H13F 0.8498
O14W H14E 0.8501
O14W H14F 0.8497
O15W H15E 0.8501
O15W H15F 0.8500
O16W H16E 0.8500
O16W H16F 0.8500
O17W H17E 0.8500
O17W H17F 0.8498
O18W H18E 0.8501
O18W H18F 0.8498
